data_4120204
loop_
_publ_author_name
'Zhaojin Wang'
'Hongde Ye'
'Yuguang Li'
'Yizhi Li'
'Hong Yan'

_publ_section_title
;
 Unprecedented Boron-Functionalized Carborane Derivatives by Facile and
 Selective Cobalt-Induced B-H Activation
;
_journal_name_full 'Journal of the American Chemical Society'
_journal_page_first 11289
_journal_page_last 11298
_journal_paper_doi 10.1021/ja4047075
_journal_volume 135
_journal_year 2013
_chemical_formula_moiety 'C40 H50 B20 Co Fe2 O2 S4'
_chemical_formula_sum 'C40 H50 B20 Co Fe2 O2 S4'
_chemical_formula_weight 1077.87
_chemical_name_common 3d
_chemical_name_systematic
; 
 ? 
;
_space_group_IT_number 61
_symmetry_cell_setting orthorhombic
_symmetry_space_group_name_Hall '-P 2ac 2ab'
_symmetry_space_group_name_H-M 'P b c a'
_atom_sites_solution_hydrogens geom
_atom_sites_solution_primary direct
_atom_sites_solution_secondary difmap
_audit_creation_method SHELXL-97
_cell_angle_alpha 90.00
_cell_angle_beta 90.00
_cell_angle_gamma 90.00
_cell_formula_units_Z 8
_cell_length_a 13.1554(10)
_cell_length_b 22.5085(17)
_cell_length_c 33.078(3)
_cell_measurement_reflns_used 8621
_cell_measurement_temperature 296(2)
_cell_measurement_theta_max 25.01
_cell_measurement_theta_min 0.00
_cell_volume 9794.7(14)
_computing_cell_refinement SMART
_computing_data_collection 'SMART (Bruker, 2000)'
_computing_data_reduction 'SAINT (Bruker, 2000)'
_computing_molecular_graphics SHELXTL
_computing_publication_material SHELXTL
_computing_structure_refinement 'SHELXL-97 (Sheldrick, 1997)'
_computing_structure_solution 'SHELXS-97 (Sheldrick, 1990)'
_diffrn_ambient_temperature 296(2)
_diffrn_measured_fraction_theta_full 0.998
_diffrn_measured_fraction_theta_max 0.998
_diffrn_measurement_device_type 'Bruker Smart Apex CCD'
_diffrn_measurement_method 'phi and omega scans'
_diffrn_radiation_monochromator graphite
_diffrn_radiation_source 'fine-focus sealed tube'
_diffrn_radiation_type MoK\a
_diffrn_radiation_wavelength 0.71073
_diffrn_reflns_av_R_equivalents 0.0850
_diffrn_reflns_av_sigmaI/netI 0.0600
_diffrn_reflns_limit_h_max 13
_diffrn_reflns_limit_h_min -15
_diffrn_reflns_limit_k_max 26
_diffrn_reflns_limit_k_min -26
_diffrn_reflns_limit_l_max 39
_diffrn_reflns_limit_l_min -37
_diffrn_reflns_number 47861
_diffrn_reflns_theta_full 25.01
_diffrn_reflns_theta_max 25.01
_diffrn_reflns_theta_min 1.90
_diffrn_standards_decay_% 0
_diffrn_standards_interval_count ?0
_diffrn_standards_interval_time 0
_diffrn_standards_number 62276
_exptl_absorpt_coefficient_mu 1.128
_exptl_absorpt_correction_T_max 0.8860
_exptl_absorpt_correction_T_min 0.8228
_exptl_absorpt_correction_type multi-scan
_exptl_absorpt_process_details SADABS
_exptl_crystal_colour Dark-brown
_exptl_crystal_density_diffrn 1.462
_exptl_crystal_description block
_exptl_crystal_F_000 4392
_exptl_crystal_size_max 0.18
_exptl_crystal_size_mid 0.16
_exptl_crystal_size_min 0.11
_refine_diff_density_max 0.674
_refine_diff_density_min -0.737
_refine_diff_density_rms 0.070
_refine_ls_extinction_method none
_refine_ls_goodness_of_fit_ref 1.031
_refine_ls_hydrogen_treatment constr
_refine_ls_matrix_type full
_refine_ls_number_parameters 598
_refine_ls_number_reflns 8621
_refine_ls_number_restraints 36
_refine_ls_restrained_S_all 1.070
_refine_ls_R_factor_all 0.0840
_refine_ls_R_factor_gt 0.0490
_refine_ls_shift/su_max 0.000
_refine_ls_shift/su_mean 0.000
_refine_ls_structure_factor_coef Fsqd
_refine_ls_weighting_details 'calc w=1/[\s^2^(Fo^2^)+(0.0554P)^2^+2.5645P] where P=(Fo^2^+2Fc^2^)/3'
_refine_ls_weighting_scheme calc
_refine_ls_wR_factor_gt 0.1095
_refine_ls_wR_factor_ref 0.1256
_reflns_number_gt 5722
_reflns_number_total 8621
_reflns_threshold_expression >2sigma(I)
_cod_data_source_file ja4047075_si_001_04.cif
_cod_data_source_block 3d
_cod_original_cell_volume 9794.7(13)
_cod_database_code 4120204

loop_
_symmetry_equiv_pos_as_xyz
'x, y, z'
'-x+1/2, -y, z+1/2'
'-x, y+1/2, -z+1/2'
'x+1/2, -y+1/2, -z'
'-x, -y, -z'
'x-1/2, y, -z-1/2'
'x, -y-1/2, z-1/2'
'-x-1/2, y-1/2, z'

loop_
_atom_site_label
_atom_site_type_symbol
_atom_site_fract_x
_atom_site_fract_y
_atom_site_fract_z
_atom_site_U_iso_or_equiv
_atom_site_adp_type
_atom_site_occupancy
_atom_site_symmetry_multiplicity
_atom_site_calc_flag
_atom_site_refinement_flags
B3 B 0.5766(4) 0.2412(2) 0.06187(16) 0.0376(12) Uani 1 1 d .
B4 B 0.5486(4) 0.2747(2) 0.01417(16) 0.0471(14) Uani 1 1 d .
H4 H 0.4695 0.2812 0.0043 0.057 Uiso 1 1 calc R
B5 B 0.6460(4) 0.3263(3) 0.00266(16) 0.0463(14) Uani 1 1 d .
H5A H 0.6300 0.3666 -0.0150 0.056 Uiso 1 1 calc R
B6 B 0.7354(4) 0.3265(2) 0.04329(16) 0.0421(13) Uani 1 1 d .
H6 H 0.7764 0.3666 0.0530 0.050 Uiso 1 1 calc R
B7 B 0.7922(4) 0.2554(2) 0.04556(17) 0.0438(13) Uani 1 1 d .
H7 H 0.8708 0.2496 0.0563 0.053 Uiso 1 1 calc R
B8 B 0.6946(4) 0.2030(2) 0.05654(17) 0.0425(13) Uani 1 1 d .
H8A H 0.7108 0.1630 0.0745 0.051 Uiso 1 1 calc R
B9 B 0.6061(4) 0.2027(2) 0.01686(16) 0.0479(14) Uani 1 1 d .
H9A H 0.5641 0.1623 0.0083 0.057 Uiso 1 1 calc R
B10 B 0.6489(4) 0.2553(2) -0.01974(17) 0.0515(15) Uani 1 1 d .
H10A H 0.6348 0.2493 -0.0523 0.062 Uiso 1 1 calc R
B11 B 0.7645(4) 0.2875(3) -0.00159(17) 0.0509(15) Uani 1 1 d .
H11A H 0.8254 0.3024 -0.0220 0.061 Uiso 1 1 calc R
B12 B 0.7386(4) 0.2102(3) 0.00642(17) 0.0523(15) Uani 1 1 d .
H12A H 0.7820 0.1750 -0.0088 0.063 Uiso 1 1 calc R
B13 B 0.7111(4) 0.4592(3) 0.22193(16) 0.0474(14) Uani 1 1 d .
H13A H 0.7009 0.4116 0.2281 0.057 Uiso 1 1 calc R
B14 B 0.8323(4) 0.4919(2) 0.21171(18) 0.0499(15) Uani 1 1 d .
H14A H 0.9025 0.4653 0.2122 0.060 Uiso 1 1 calc R
B15 B 0.8136(4) 0.5505(2) 0.17620(17) 0.0419(13) Uani 1 1 d .
H15A H 0.8710 0.5622 0.1534 0.050 Uiso 1 1 calc R
B16 B 0.6819(3) 0.5549(2) 0.16480(15) 0.0333(11) Uani 1 1 d .
B17 B 0.6174(4) 0.5734(2) 0.21125(15) 0.0392(12) Uani 1 1 d .
H17A H 0.5471 0.5998 0.2112 0.047 Uiso 1 1 calc R
B18 B 0.6351(4) 0.5143(2) 0.24623(16) 0.0461(14) Uani 1 1 d .
H18A H 0.5767 0.5023 0.2686 0.055 Uiso 1 1 calc R
B19 B 0.7657(5) 0.5098(3) 0.25679(18) 0.0553(16) Uani 1 1 d .
H19A H 0.7928 0.4950 0.2866 0.066 Uiso 1 1 calc R
B20 B 0.8298(4) 0.5662(2) 0.22858(18) 0.0521(15) Uani 1 1 d .
H20A H 0.8986 0.5884 0.2400 0.063 Uiso 1 1 calc R
B21 B 0.7367(4) 0.6049(2) 0.19968(16) 0.0388(12) Uani 1 1 d .
H21 H 0.7447 0.6523 0.1922 0.047 Uiso 1 1 calc R
B22 B 0.7081(4) 0.5799(2) 0.25012(16) 0.0468(14) Uani 1 1 d .
H22 H 0.6980 0.6110 0.2754 0.056 Uiso 1 1 calc R
C1 C 0.6050(3) 0.31637(18) 0.05016(12) 0.0342(10) Uani 1 1 d .
C2 C 0.6912(3) 0.27295(18) 0.07536(12) 0.0339(10) Uani 1 1 d .
C3 C 0.5924(3) 0.22812(18) 0.13826(12) 0.0351(10) Uani 1 1 d .
H3 H 0.6264 0.1895 0.1402 0.042 Uiso 1 1 calc R
C4 C 0.5227(3) 0.23345(19) 0.17567(13) 0.0402(11) Uani 1 1 d .
H4A H 0.5396 0.2016 0.1947 0.048 Uiso 1 1 calc R
C5 C 0.4150(3) 0.2199(2) 0.15600(14) 0.0497(12) Uani 1 1 d .
H5 H 0.3561 0.2279 0.1733 0.060 Uiso 1 1 calc R
C9 C 0.4223(3) 0.2574(2) 0.11793(14) 0.0456(12) Uani 1 1 d .
H9B H 0.4361 0.2990 0.1236 0.055 Uiso 1 1 calc R
H9C H 0.3629 0.2537 0.1007 0.055 Uiso 1 1 calc R
C8 C 0.5161(3) 0.22403(19) 0.10105(13) 0.0364(10) Uani 1 1 d .
C7 C 0.4779(3) 0.1607(2) 0.10623(15) 0.0484(12) Uani 1 1 d .
H7A H 0.4928 0.1289 0.0893 0.058 Uiso 1 1 calc R
C6 C 0.4205(4) 0.1584(2) 0.13859(16) 0.0601(14) Uani 1 1 d .
H6A H 0.3889 0.1247 0.1489 0.072 Uiso 1 1 calc R
C10 C 0.5173(3) 0.2918(2) 0.19844(13) 0.0385(11) Uani 1 1 d .
C11 C 0.4710(3) 0.29139(19) 0.23773(13) 0.0388(11) Uani 1 1 d .
C12 C 0.4338(3) 0.2409(2) 0.26050(13) 0.0425(11) Uani 1 1 d .
H12 H 0.4293 0.2019 0.2514 0.051 Uiso 1 1 calc R
C13 C 0.4057(3) 0.2620(2) 0.29885(15) 0.0509(13) Uani 1 1 d .
H13 H 0.3785 0.2391 0.3196 0.061 Uiso 1 1 calc R
C14 C 0.4250(4) 0.3229(2) 0.30100(15) 0.0566(14) Uani 1 1 d .
H14 H 0.4130 0.3470 0.3233 0.068 Uiso 1 1 calc R
C15 C 0.4658(3) 0.3416(2) 0.26376(15) 0.0496(12) Uani 1 1 d .
H15 H 0.4859 0.3801 0.2573 0.060 Uiso 1 1 calc R
C16 C 0.6870(5) 0.3140(3) 0.3071(3) 0.096(2) Uani 1 1 d .
H16 H 0.6993 0.3545 0.3096 0.116 Uiso 1 1 calc R
C17 C 0.7049(4) 0.2827(4) 0.2748(2) 0.092(2) Uani 1 1 d .
H17 H 0.7316 0.2976 0.2509 0.111 Uiso 1 1 calc R
C18 C 0.6792(5) 0.2256(3) 0.2811(2) 0.091(2) Uani 1 1 d .
H18 H 0.6848 0.1948 0.2626 0.109 Uiso 1 1 calc R
C19 C 0.6418(5) 0.2212(4) 0.3214(3) 0.101 Uani 1 1 d .
H19 H 0.6185 0.1875 0.3348 0.122 Uiso 1 1 calc R
C20 C 0.6484(5) 0.2795(4) 0.3361(2) 0.097(2) Uani 1 1 d .
H20 H 0.6290 0.2921 0.3617 0.117 Uiso 1 1 calc R
C21 C 0.7440(3) 0.48690(17) 0.17467(13) 0.0355(10) Uani 1 1 d .
C22 C 0.6266(3) 0.50146(18) 0.19516(12) 0.0346(10) Uani 1 1 d .
C23 C 0.5065(3) 0.53653(18) 0.13574(12) 0.0342(10) Uani 1 1 d .
H23 H 0.4669 0.5660 0.1508 0.041 Uiso 1 1 calc R
C24 C 0.4557(3) 0.52752(19) 0.09424(13) 0.0386(11) Uani 1 1 d .
H24 H 0.4525 0.4851 0.0877 0.046 Uiso 1 1 calc R
C25 C 0.5347(3) 0.5598(2) 0.06557(14) 0.0451(12) Uani 1 1 d .
H25 H 0.5260 0.5530 0.0365 0.054 Uiso 1 1 calc R
C26 C 0.5389(4) 0.6243(2) 0.07880(15) 0.0521(13) Uani 1 1 d .
H26 H 0.5125 0.6565 0.0647 0.062 Uiso 1 1 calc R
C27 C 0.5859(3) 0.62669(19) 0.11349(14) 0.0445(11) Uani 1 1 d .
H27 H 0.6000 0.6611 0.1280 0.053 Uiso 1 1 calc R
C28 C 0.6138(3) 0.56407(18) 0.12614(12) 0.0319(10) Uani 1 1 d .
C29 C 0.6338(3) 0.5368(2) 0.08405(12) 0.0424(11) Uani 1 1 d .
H29A H 0.6938 0.5531 0.0711 0.051 Uiso 1 1 calc R
H29B H 0.6374 0.4938 0.0846 0.051 Uiso 1 1 calc R
C30 C 0.3508(3) 0.5550(2) 0.09139(15) 0.0442(11) Uani 1 1 d .
C31 C 0.2843(3) 0.5350(2) 0.05802(13) 0.0416(11) Uani 1 1 d .
C32 C 0.2951(4) 0.4854(2) 0.03190(14) 0.0552(13) Uani 1 1 d .
H32 H 0.3514 0.4606 0.0304 0.066 Uiso 1 1 calc R
C33 C 0.2061(4) 0.4803(3) 0.00878(15) 0.0669(16) Uani 1 1 d .
H33 H 0.1924 0.4512 -0.0104 0.080 Uiso 1 1 calc R
C34 C 0.1414(4) 0.5272(3) 0.01998(16) 0.0691(17) Uani 1 1 d .
H34 H 0.0776 0.5348 0.0090 0.083 Uiso 1 1 calc R
C35 C 0.1056(7) 0.4716(3) 0.1233(2) 0.115(3) Uani 1 1 d U
H35 H 0.0882 0.5042 0.1392 0.138 Uiso 1 1 calc R
C36 C 0.1983(7) 0.4413(4) 0.1240(2) 0.125(3) Uani 1 1 d U
H36 H 0.2538 0.4500 0.1403 0.150 Uiso 1 1 calc R
C37 C 0.1926(7) 0.3955(3) 0.0957(2) 0.117 Uani 1 1 d U
H37 H 0.2437 0.3689 0.0887 0.141 Uiso 1 1 calc R
C38 C 0.0972(7) 0.3978(3) 0.0805(2) 0.117 Uani 1 1 d U
H38 H 0.0699 0.3708 0.0622 0.141 Uiso 1 1 calc R
C39 C 0.0472(7) 0.4455(3) 0.0960(2) 0.117 Uani 1 1 d U
H39 H -0.0177 0.4579 0.0887 0.141 Uiso 1 1 calc R
C48 C 0.1884(3) 0.5603(2) 0.04996(16) 0.0546(13) Uani 1 1 d .
H48 H 0.1612 0.5936 0.0626 0.066 Uiso 1 1 calc R
Co1 Co 0.61140(4) 0.38106(2) 0.136558(17) 0.03552(16) Uani 1 1 d .
Fe1 Fe 0.55598(5) 0.27728(3) 0.287605(19) 0.03967(18) Uani 1 1 d .
Fe2 Fe 0.17490(6) 0.47511(3) 0.06898(2) 0.0553(2) Uani 1 1 d .
O1 O 0.5460(2) 0.34005(13) 0.18409(9) 0.0455(8) Uani 1 1 d .
O2 O 0.3248(2) 0.59408(16) 0.11434(12) 0.0716(11) Uani 1 1 d .
S1 S 0.54010(8) 0.37538(5) 0.07477(3) 0.0405(3) Uani 1 1 d .
S2 S 0.69253(8) 0.28367(5) 0.12859(3) 0.0348(3) Uani 1 1 d .
S3 S 0.76001(8) 0.43172(5) 0.13717(4) 0.0424(3) Uani 1 1 d .
S4 S 0.52185(8) 0.47018(5) 0.16797(3) 0.0349(3) Uani 1 1 d .

loop_
_atom_site_aniso_label
_atom_site_aniso_U_11
_atom_site_aniso_U_22
_atom_site_aniso_U_33
_atom_site_aniso_U_23
_atom_site_aniso_U_13
_atom_site_aniso_U_12
B3 0.034(3) 0.030(3) 0.048(3) -0.006(2) -0.005(2) 0.001(2)
B4 0.052(3) 0.049(4) 0.040(3) 0.001(3) -0.013(3) 0.002(3)
B5 0.059(3) 0.047(3) 0.033(3) 0.002(3) -0.003(2) 0.000(3)
B6 0.039(3) 0.043(3) 0.044(3) 0.008(3) 0.005(2) 0.000(2)
B7 0.038(3) 0.043(3) 0.051(4) -0.001(3) 0.009(2) 0.004(2)
B8 0.039(3) 0.034(3) 0.054(4) -0.009(3) 0.001(2) 0.005(2)
B9 0.059(4) 0.041(3) 0.043(3) -0.012(3) 0.000(3) 0.003(3)
B10 0.070(4) 0.047(4) 0.038(3) -0.006(3) 0.003(3) 0.003(3)
B11 0.057(4) 0.049(4) 0.046(3) -0.005(3) 0.012(3) 0.000(3)
B12 0.057(4) 0.048(4) 0.053(4) -0.008(3) 0.010(3) 0.003(3)
B13 0.049(3) 0.042(3) 0.051(4) 0.009(3) -0.015(3) -0.006(3)
B14 0.044(3) 0.041(3) 0.064(4) 0.002(3) -0.021(3) 0.001(3)
B15 0.034(3) 0.031(3) 0.061(4) -0.002(3) -0.001(2) -0.007(2)
B16 0.033(3) 0.022(3) 0.045(3) -0.001(2) 0.006(2) -0.001(2)
B17 0.049(3) 0.031(3) 0.039(3) -0.008(2) 0.001(2) -0.001(2)
B18 0.060(4) 0.048(4) 0.031(3) -0.001(3) -0.004(2) -0.009(3)
B19 0.066(4) 0.051(4) 0.049(4) -0.001(3) -0.018(3) -0.006(3)
B20 0.052(3) 0.040(3) 0.065(4) -0.005(3) -0.015(3) -0.008(3)
B21 0.039(3) 0.028(3) 0.049(3) 0.000(2) 0.000(2) -0.005(2)
B22 0.053(3) 0.045(3) 0.042(3) -0.011(3) -0.007(3) -0.003(3)
C1 0.037(2) 0.033(2) 0.033(2) -0.0012(19) -0.0085(19) 0.0060(19)
C2 0.033(2) 0.032(2) 0.037(3) -0.0012(19) -0.0051(18) 0.0069(19)
C3 0.038(2) 0.026(2) 0.041(3) 0.0014(19) 0.000(2) -0.0010(19)
C4 0.048(3) 0.030(3) 0.042(3) 0.002(2) 0.003(2) -0.002(2)
C5 0.045(3) 0.052(3) 0.052(3) -0.012(3) 0.009(2) -0.012(2)
C9 0.034(2) 0.048(3) 0.055(3) -0.008(2) -0.004(2) 0.000(2)
C8 0.029(2) 0.037(3) 0.042(3) -0.005(2) -0.0034(19) -0.0001(19)
C7 0.050(3) 0.043(3) 0.052(3) -0.011(2) 0.000(2) -0.014(2)
C6 0.065(3) 0.050(3) 0.065(4) -0.010(3) 0.009(3) -0.030(3)
C10 0.035(2) 0.037(3) 0.043(3) 0.001(2) -0.001(2) -0.002(2)
C11 0.036(2) 0.038(3) 0.043(3) 0.003(2) 0.004(2) 0.004(2)
C12 0.038(3) 0.045(3) 0.044(3) 0.004(2) 0.000(2) -0.004(2)
C13 0.040(3) 0.059(4) 0.053(3) 0.012(3) 0.014(2) 0.003(2)
C14 0.063(3) 0.054(4) 0.053(3) 0.000(3) 0.024(3) 0.019(3)
C15 0.055(3) 0.038(3) 0.056(3) 0.003(2) 0.015(2) 0.009(2)
C16 0.069(5) 0.084(5) 0.136(8) -0.014(6) -0.028(5) -0.017(4)
C17 0.040(3) 0.147(8) 0.089(6) 0.020(6) 0.007(3) 0.018(4)
C18 0.067(4) 0.085(5) 0.120(6) -0.052(5) -0.043(4) 0.048(4)
C19 0.057 0.102 0.144 0.083 -0.047 -0.016
C20 0.078(5) 0.165(8) 0.049(4) -0.024(5) -0.014(3) 0.005(5)
C21 0.031(2) 0.029(2) 0.046(3) 0.002(2) -0.0046(19) -0.0007(19)
C22 0.034(2) 0.033(2) 0.037(3) 0.003(2) 0.0005(18) -0.0045(19)
C23 0.033(2) 0.029(2) 0.041(3) -0.004(2) -0.0017(19) 0.0037(18)
C24 0.038(2) 0.034(3) 0.044(3) -0.005(2) -0.006(2) 0.004(2)
C25 0.051(3) 0.048(3) 0.036(3) 0.001(2) -0.004(2) 0.006(2)
C26 0.061(3) 0.041(3) 0.055(3) 0.016(2) -0.013(3) 0.000(2)
C27 0.050(3) 0.029(3) 0.054(3) 0.004(2) -0.002(2) -0.004(2)
C28 0.031(2) 0.029(2) 0.036(2) 0.0017(19) 0.0022(18) 0.0018(18)
C29 0.041(3) 0.049(3) 0.038(3) 0.002(2) 0.005(2) 0.004(2)
C30 0.041(3) 0.037(3) 0.055(3) -0.003(2) -0.005(2) 0.005(2)
C31 0.038(3) 0.046(3) 0.041(3) 0.004(2) -0.005(2) 0.002(2)
C32 0.048(3) 0.071(4) 0.047(3) -0.005(3) 0.005(2) -0.002(3)
C33 0.065(4) 0.099(5) 0.036(3) -0.013(3) -0.001(3) -0.020(3)
C34 0.049(3) 0.098(5) 0.061(4) 0.012(3) -0.019(3) -0.013(3)
C35 0.181(7) 0.084(5) 0.081(5) -0.023(4) 0.070(5) -0.042(5)
C36 0.165(7) 0.145(7) 0.066(4) 0.061(5) -0.029(5) -0.074(5)
C37 0.173 0.087 0.092 -0.010 0.033 -0.065
C38 0.173 0.087 0.092 -0.010 0.033 -0.065
C39 0.173 0.087 0.092 -0.010 0.033 -0.065
C48 0.041(3) 0.051(3) 0.072(4) 0.013(3) -0.009(3) -0.002(2)
Co1 0.0385(3) 0.0298(3) 0.0383(3) -0.0007(3) -0.0014(3) -0.0031(3)
Fe1 0.0412(4) 0.0387(4) 0.0391(4) -0.0059(3) 0.0050(3) 0.0006(3)
Fe2 0.0713(5) 0.0511(5) 0.0436(4) -0.0058(3) 0.0082(4) -0.0157(4)
O1 0.064(2) 0.0323(19) 0.0396(19) 0.0017(15) 0.0092(15) -0.0075(16)
O2 0.056(2) 0.067(3) 0.092(3) -0.037(2) -0.025(2) 0.0262(19)
S1 0.0424(6) 0.0340(7) 0.0452(7) -0.0039(5) -0.0081(5) 0.0098(5)
S2 0.0339(6) 0.0324(6) 0.0380(6) 0.0013(5) -0.0070(5) -0.0012(5)
S3 0.0352(6) 0.0328(7) 0.0592(8) -0.0081(6) 0.0008(5) 0.0011(5)
S4 0.0324(6) 0.0314(6) 0.0410(6) 0.0004(5) 0.0011(5) -0.0054(5)

loop_
_atom_type_symbol
_atom_type_description
_atom_type_scat_dispersion_real
_atom_type_scat_dispersion_imag
_atom_type_scat_source
C C 0.0033 0.0016 'International Tables Vol C Tables 4.2.6.8 and 6.1.1.4'
H H 0.0000 0.0000 'International Tables Vol C Tables 4.2.6.8 and 6.1.1.4'
B B 0.0013 0.0007 'International Tables Vol C Tables 4.2.6.8 and 6.1.1.4'
O O 0.0106 0.0060 'International Tables Vol C Tables 4.2.6.8 and 6.1.1.4'
S S 0.1246 0.1234 'International Tables Vol C Tables 4.2.6.8 and 6.1.1.4'
Fe Fe 0.3463 0.8444 'International Tables Vol C Tables 4.2.6.8 and 6.1.1.4'
Co Co 0.3494 0.9721 'International Tables Vol C Tables 4.2.6.8 and 6.1.1.4'

loop_
_geom_angle_atom_site_label_1
_geom_angle_atom_site_label_2
_geom_angle_atom_site_label_3
_geom_angle
C8 B3 C2 109.3(4)
C8 B3 B9 133.4(4)
C2 B3 B9 103.2(3)
C8 B3 C1 121.4(4)
C2 B3 C1 58.5(2)
B9 B3 C1 103.7(4)
C8 B3 B8 113.9(4)
C2 B3 B8 57.7(3)
B9 B3 B8 59.2(3)
C1 B3 B8 104.7(3)
C8 B3 B4 136.8(4)
C2 B3 B4 103.5(3)
B9 B3 B4 60.5(3)
C1 B3 B4 56.5(3)
B8 B3 B4 107.2(4)
C1 B4 B5 57.9(3)
C1 B4 B10 104.7(4)
B5 B4 B10 59.4(3)
C1 B4 B3 61.4(3)
B5 B4 B3 108.5(4)
B10 B4 B3 107.4(4)
C1 B4 B9 106.4(4)
B5 B4 B9 107.3(4)
B10 B4 B9 59.9(3)
B3 B4 B9 59.2(3)
C1 B4 H4 123.4
B5 B4 H4 122.2
B10 B4 H4 123.0
B3 B4 H4 120.9
B9 B4 H4 122.4
C1 B5 B10 106.3(4)
C1 B5 B4 58.6(3)
B10 B5 B4 60.7(3)
C1 B5 B6 60.4(3)
B10 B5 B6 107.8(4)
B4 B5 B6 108.5(4)
C1 B5 B11 106.8(4)
B10 B5 B11 60.5(3)
B4 B5 B11 109.1(4)
B6 B5 B11 59.2(3)
C1 B5 H5A 123.2
B10 B5 H5A 121.9
B4 B5 H5A 121.1
B6 B5 H5A 121.6
B11 B5 H5A 121.7
C2 B6 C1 59.5(2)
C2 B6 B11 104.2(4)
C1 B6 B11 104.9(4)
C2 B6 B7 58.6(3)
C1 B6 B7 107.0(4)
B11 B6 B7 59.6(3)
C2 B6 B5 104.0(4)
C1 B6 B5 56.7(3)
B11 B6 B5 60.6(3)
B7 B6 B5 107.9(4)
C2 B6 H6 124.4
C1 B6 H6 123.5
B11 B6 H6 123.2
B7 B6 H6 121.5
B5 B6 H6 123.1
C2 B7 B11 104.9(4)
C2 B7 B6 58.9(3)
B11 B7 B6 60.1(3)
C2 B7 B8 58.2(3)
B11 B7 B8 107.7(4)
B6 B7 B8 107.6(3)
C2 B7 B12 104.0(4)
B11 B7 B12 60.7(3)
B6 B7 B12 108.4(4)
B8 B7 B12 59.2(3)
C2 B7 H7 125.0
B11 B7 H7 122.0
B6 B7 H7 121.2
B8 B7 H7 122.2
B12 B7 H7 122.4
C2 B8 B9 105.1(4)
C2 B8 B12 105.6(4)
B9 B8 B12 61.0(3)
C2 B8 B7 58.6(3)
B9 B8 B7 109.2(4)
B12 B8 B7 60.7(3)
C2 B8 B3 59.5(3)
B9 B8 B3 59.9(3)
B12 B8 B3 109.5(4)
B7 B8 B3 109.2(4)
C2 B8 H8A 124.6
B9 B8 H8A 122.0
B12 B8 H8A 121.3
B7 B8 H8A 120.8
B3 B8 H8A 120.7
B8 B9 B3 60.9(3)
B8 B9 B10 107.2(4)
B3 B9 B10 108.4(4)
B8 B9 B12 59.8(3)
B3 B9 B12 109.4(4)
B10 B9 B12 59.9(3)
B8 B9 B4 108.3(4)
B3 B9 B4 60.3(3)
B10 B9 B4 59.9(3)
B12 B9 B4 108.5(4)
B8 B9 H9A 121.9
B3 B9 H9A 120.7
B10 B9 H9A 122.2
B12 B9 H9A 121.3
B4 B9 H9A 121.5
B5 B10 B12 109.1(4)
B5 B10 B9 108.1(4)
B12 B10 B9 60.1(3)
B5 B10 B4 59.9(3)
B12 B10 B4 108.9(4)
B9 B10 B4 60.2(3)
B5 B10 B11 60.6(3)
B12 B10 B11 60.3(3)
B9 B10 B11 108.0(4)
B4 B10 B11 108.6(4)
B5 B10 H10A 121.3
B12 B10 H10A 121.1
B9 B10 H10A 121.9
B4 B10 H10A 121.4
B11 B10 H10A 121.4
B7 B11 B6 60.2(3)
B7 B11 B10 107.9(4)
B6 B11 B10 107.4(4)
B7 B11 B5 108.1(4)
B6 B11 B5 60.2(3)
B10 B11 B5 58.9(3)
B7 B11 B12 60.6(3)
B6 B11 B12 108.5(4)
B10 B11 B12 59.6(3)
B5 B11 B12 107.2(4)
B7 B11 H11A 121.3
B6 B11 H11A 121.5
B10 B11 H11A 122.5
B5 B11 H11A 122.2
B12 B11 H11A 121.7
B8 B12 B10 107.0(4)
B8 B12 B9 59.3(3)
B10 B12 B9 60.1(3)
B8 B12 B7 60.1(3)
B10 B12 B7 106.8(4)
B9 B12 B7 107.4(4)
B8 B12 B11 106.9(4)
B10 B12 B11 60.1(3)
B9 B12 B11 107.9(4)
B7 B12 B11 58.7(3)
B8 B12 H12A 122.4
B10 B12 H12A 122.1
B9 B12 H12A 121.8
B7 B12 H12A 122.4
B11 B12 H12A 122.2
C22 B13 C21 59.8(3)
C22 B13 B19 104.0(4)
C21 B13 B19 104.7(4)
C22 B13 B18 58.8(3)
C21 B13 B18 107.2(4)
B19 B13 B18 59.2(3)
C22 B13 B14 104.7(4)
C21 B13 B14 57.3(3)
B19 B13 B14 59.9(3)
B18 B13 B14 107.5(4)
C22 B13 H13A 123.9
C21 B13 H13A 123.1
B19 B13 H13A 123.8
B18 B13 H13A 121.7
B14 B13 H13A 123.0
C21 B14 B20 106.2(4)
C21 B14 B19 106.5(4)
B20 B14 B19 60.6(3)
C21 B14 B15 58.5(3)
B20 B14 B15 60.2(3)
B19 B14 B15 108.4(4)
C21 B14 B13 59.8(3)
B20 B14 B13 108.3(4)
B19 B14 B13 59.7(3)
B15 B14 B13 107.8(4)
C21 B14 H14A 123.4
B20 B14 H14A 121.7
B19 B14 H14A 121.8
B15 B14 H14A 121.8
B13 B14 H14A 121.6
C21 B15 B21 106.7(3)
C21 B15 B16 61.0(2)
B21 B15 B16 59.8(3)
C21 B15 B20 105.1(4)
B21 B15 B20 60.3(3)
B16 B15 B20 108.2(4)
C21 B15 B14 58.0(3)
B21 B15 B14 107.6(4)
B16 B15 B14 108.3(4)
B20 B15 B14 59.3(3)
C21 B15 H15A 123.4
B21 B15 H15A 121.9
B16 B15 H15A 120.7
B20 B15 H15A 122.6
B14 B15 H15A 122.3
C28 B16 C22 108.9(3)
C28 B16 C21 121.9(3)
C22 B16 C21 59.0(2)
C28 B16 B21 132.7(4)
C22 B16 B21 103.6(3)
C21 B16 B21 104.0(3)
C28 B16 B15 137.3(4)
C22 B16 B15 104.4(3)
C21 B16 B15 57.4(2)
B21 B16 B15 59.8(3)
C28 B16 B17 113.2(3)
C22 B16 B17 57.8(3)
C21 B16 B17 105.1(3)
B21 B16 B17 59.2(3)
B15 B16 B17 106.9(4)
C22 B17 B22 105.0(4)
C22 B17 B21 104.5(3)
B22 B17 B21 61.4(3)
C22 B17 B18 59.0(3)
B22 B17 B18 59.9(3)
B21 B17 B18 109.0(4)
C22 B17 B16 58.8(2)
B22 B17 B16 108.8(4)
B21 B17 B16 59.3(3)
B18 B17 B16 108.6(4)
C22 B17 H17A 124.9
B22 B17 H17A 121.7
B21 B17 H17A 122.0
B18 B17 H17A 121.0
B16 B17 H17A 121.3
C22 B18 B19 104.5(4)
C22 B18 B22 104.3(4)
B19 B18 B22 60.1(3)
C22 B18 B17 58.5(3)
B19 B18 B17 107.5(4)
B22 B18 B17 59.5(3)
C22 B18 B13 58.4(3)
B19 B18 B13 60.1(3)
B22 B18 B13 108.0(4)
B17 B18 B13 107.4(4)
C22 B18 H18A 125.0
B19 B18 H18A 122.4
B22 B18 H18A 122.5
B17 B18 H18A 122.0
B13 B18 H18A 121.6
B18 B19 B22 60.3(3)
B18 B19 B13 60.7(3)
B22 B19 B13 108.6(4)
B18 B19 B14 109.2(4)
B22 B19 B14 108.1(4)
B13 B19 B14 60.5(3)
B18 B19 B20 108.5(4)
B22 B19 B20 60.2(3)
B13 B19 B20 107.9(4)
B14 B19 B20 59.4(3)
B18 B19 H19A 120.9
B22 B19 H19A 121.5
B13 B19 H19A 121.3
B14 B19 H19A 121.5
B20 B19 H19A 122.0
B14 B20 B22 107.9(4)
B14 B20 B15 60.5(3)
B22 B20 B15 108.4(4)
B14 B20 B21 107.9(4)
B22 B20 B21 60.7(3)
B15 B20 B21 59.5(3)
B14 B20 B19 60.0(3)
B22 B20 B19 59.3(3)
B15 B20 B19 108.1(4)
B21 B20 B19 107.6(4)
B14 B20 H20A 121.6
B22 B20 H20A 121.6
B15 B20 H20A 121.5
B21 B20 H20A 121.9
B19 B20 H20A 122.1
B17 B21 B16 61.4(3)
B17 B21 B15 109.0(3)
B16 B21 B15 60.4(3)
B17 B21 B20 107.4(4)
B16 B21 B20 108.6(4)
B15 B21 B20 60.3(3)
B17 B21 B22 59.2(3)
B16 B21 B22 108.7(3)
B15 B21 B22 108.1(4)
B20 B21 B22 59.6(3)
B17 B21 H21 121.5
B16 B21 H21 120.7
B15 B21 H21 121.2
B20 B21 H21 122.0
B22 B21 H21 122.1
B17 B22 B19 107.9(4)
B17 B22 B18 60.6(3)
B19 B22 B18 59.6(3)
B17 B22 B20 107.6(4)
B19 B22 B20 60.6(3)
B18 B22 B20 108.3(4)
B17 B22 B21 59.4(3)
B19 B22 B21 107.8(4)
B18 B22 B21 107.9(4)
B20 B22 B21 59.7(3)
B17 B22 H22 121.9
B19 B22 H22 121.7
B18 B22 H22 121.5
B20 B22 H22 121.6
B21 B22 H22 122.2
B5 C1 B4 63.5(3)
B5 C1 C2 108.6(3)
B4 C1 C2 108.5(3)
B5 C1 B6 62.9(3)
B4 C1 B6 114.4(4)
C2 C1 B6 59.2(2)
B5 C1 B3 113.5(3)
B4 C1 B3 62.0(3)
C2 C1 B3 59.3(2)
B6 C1 B3 111.1(3)
B5 C1 S1 119.0(3)
B4 C1 S1 121.8(3)
C2 C1 S1 121.4(3)
B6 C1 S1 115.7(3)
B3 C1 S1 120.7(3)
B8 C2 B7 63.3(3)
B8 C2 B6 114.8(4)
B7 C2 B6 62.5(3)
B8 C2 C1 111.6(3)
B7 C2 C1 111.6(3)
B6 C2 C1 61.3(3)
B8 C2 B3 62.8(3)
B7 C2 B3 115.9(3)
B6 C2 B3 115.4(3)
C1 C2 B3 62.1(3)
B8 C2 S2 119.3(3)
B7 C2 S2 126.7(3)
B6 C2 S2 121.1(3)
C1 C2 S2 114.3(3)
B3 C2 S2 108.7(3)
C4 C3 C8 104.5(3)
C4 C3 S2 120.7(3)
C8 C3 S2 110.8(3)
C4 C3 H3 106.7
C8 C3 H3 106.7
S2 C3 H3 106.7
C10 C4 C3 119.5(4)
C10 C4 C5 109.1(3)
C3 C4 C5 100.7(3)
C10 C4 H4A 109.0
C3 C4 H4A 109.0
C5 C4 H4A 109.0
C6 C5 C9 101.1(4)
C6 C5 C4 106.9(4)
C9 C5 C4 100.2(3)
C6 C5 H5 115.5
C9 C5 H5 115.5
C4 C5 H5 115.5
C5 C9 C8 94.5(3)
C5 C9 H9B 112.8
C8 C9 H9B 112.8
C5 C9 H9C 112.8
C8 C9 H9C 112.8
H9B C9 H9C 110.3
C7 C8 C9 98.7(3)
C7 C8 B3 119.4(4)
C9 C8 B3 125.6(4)
C7 C8 C3 100.1(3)
C9 C8 C3 101.3(3)
B3 C8 C3 107.8(3)
C6 C7 C8 108.6(4)
C6 C7 H7A 125.7
C8 C7 H7A 125.7
C7 C6 C5 107.7(4)
C7 C6 H6A 126.1
C5 C6 H6A 126.1
O1 C10 C11 118.7(4)
O1 C10 C4 123.6(4)
C11 C10 C4 117.6(4)
C15 C11 C10 124.2(4)
C15 C11 C12 107.0(4)
C10 C11 C12 128.3(4)
C15 C11 Fe1 69.9(3)
C10 C11 Fe1 120.4(3)
C12 C11 Fe1 68.8(2)
C13 C12 C11 107.0(4)
C13 C12 Fe1 70.7(3)
C11 C12 Fe1 69.1(2)
C13 C12 H12 126.5
C11 C12 H12 126.5
Fe1 C12 H12 125.3
C14 C13 C12 109.3(4)
C14 C13 Fe1 70.6(3)
C12 C13 Fe1 68.8(2)
C14 C13 H13 125.3
C12 C13 H13 125.3
Fe1 C13 H13 126.9
C13 C14 C15 108.6(4)
C13 C14 Fe1 69.6(3)
C15 C14 Fe1 69.0(3)
C13 C14 H14 125.7
C15 C14 H14 125.7
Fe1 C14 H14 127.3
C14 C15 C11 108.0(4)
C14 C15 Fe1 70.7(3)
C11 C15 Fe1 68.9(2)
C14 C15 H15 126.0
C11 C15 H15 126.0
Fe1 C15 H15 126.0
C17 C16 C20 110.0(7)
C17 C16 Fe1 70.7(4)
C20 C16 Fe1 70.5(4)
C17 C16 H16 125.0
C20 C16 H16 125.0
Fe1 C16 H16 125.4
C16 C17 C18 110.2(7)
C16 C17 Fe1 71.6(4)
C18 C17 Fe1 70.4(4)
C16 C17 H17 124.9
C18 C17 H17 124.9
Fe1 C17 H17 124.8
C17 C18 C19 107.4(6)
C17 C18 Fe1 70.5(3)
C19 C18 Fe1 70.3(3)
C17 C18 H18 126.3
C19 C18 H18 126.3
Fe1 C18 H18 124.6
C20 C19 C18 103.7(6)
C20 C19 Fe1 69.0(4)
C18 C19 Fe1 68.5(3)
C20 C19 H19 128.2
C18 C19 H19 128.2
Fe1 C19 H19 125.9
C16 C20 C19 108.6(7)
C16 C20 Fe1 70.9(4)
C19 C20 Fe1 70.3(3)
C16 C20 H20 125.7
C19 C20 H20 125.7
Fe1 C20 H20 124.7
B14 C21 B15 63.5(3)
B14 C21 C22 108.6(3)
B15 C21 C22 108.1(3)
B14 C21 B13 62.8(3)
B15 C21 B13 114.2(3)
C22 C21 B13 59.3(3)
B14 C21 B16 113.3(3)
B15 C21 B16 61.6(3)
C22 C21 B16 59.4(2)
B13 C21 B16 111.2(3)
B14 C21 S3 118.2(3)
B15 C21 S3 123.3(3)
C22 C21 S3 121.2(3)
B13 C21 S3 114.2(3)
B16 C21 S3 122.3(3)
B17 C22 B13 114.3(3)
B17 C22 B18 62.5(3)
B13 C22 B18 62.7(3)
B17 C22 C21 111.6(3)
B13 C22 C21 60.9(3)
B18 C22 C21 111.2(3)
B17 C22 B16 63.3(3)
B13 C22 B16 114.5(3)
B18 C22 B16 115.3(3)
C21 C22 B16 61.6(2)
B17 C22 S4 118.3(3)
B13 C22 S4 122.8(3)
B18 C22 S4 127.6(3)
C21 C22 S4 114.8(3)
B16 C22 S4 107.8(3)
C24 C23 C28 105.1(3)
C24 C23 S4 117.1(3)
C28 C23 S4 109.7(3)
C24 C23 H23 108.2
C28 C23 H23 108.2
S4 C23 H23 108.2
C30 C24 C23 113.4(4)
C30 C24 C25 111.9(4)
C23 C24 C25 100.9(3)
C30 C24 H24 110.1
C23 C24 H24 110.1
C25 C24 H24 110.1
C26 C25 C29 100.3(4)
C26 C25 C24 106.9(4)
C29 C25 C24 99.5(3)
C26 C25 H25 116.0
C29 C25 H25 116.0
C24 C25 H25 116.0
C27 C26 C25 108.1(4)
C27 C26 H26 125.9
C25 C26 H26 125.9
C26 C27 C28 108.6(4)
C26 C27 H27 125.7
C28 C27 H27 125.7
C27 C28 C29 99.3(3)
C27 C28 C23 101.9(3)
C29 C28 C23 100.3(3)
C27 C28 B16 118.9(4)
C29 C28 B16 125.6(3)
C23 C28 B16 107.1(3)
C25 C29 C28 94.6(3)
C25 C29 H29A 112.8
C28 C29 H29A 112.8
C25 C29 H29B 112.8
C28 C29 H29B 112.8
H29A C29 H29B 110.3
O2 C30 C31 121.4(4)
O2 C30 C24 121.0(4)
C31 C30 C24 117.5(4)
C48 C31 C32 106.9(4)
C48 C31 C30 123.3(4)
C32 C31 C30 129.4(4)
C48 C31 Fe2 70.3(3)
C32 C31 Fe2 69.7(3)
C30 C31 Fe2 119.6(3)
C33 C32 C31 108.3(5)
C33 C32 Fe2 70.6(3)
C31 C32 Fe2 69.0(3)
C33 C32 H32 125.9
C31 C32 H32 125.9
Fe2 C32 H32 126.1
C32 C33 C34 107.4(5)
C32 C33 Fe2 68.9(3)
C34 C33 Fe2 70.3(3)
C32 C33 H33 126.3
C34 C33 H33 126.3
Fe2 C33 H33 126.1
C48 C34 C33 108.8(5)
C48 C34 Fe2 69.2(3)
C33 C34 Fe2 69.4(3)
C48 C34 H34 125.6
C33 C34 H34 125.6
Fe2 C34 H34 127.4
C39 C35 C36 107.5(8)
C39 C35 Fe2 70.9(4)
C36 C35 Fe2 68.8(4)
C39 C35 H35 126.3
C36 C35 H35 126.3
Fe2 C35 H35 125.6
C37 C36 C35 107.7(8)
C37 C36 Fe2 70.2(4)
C35 C36 Fe2 70.4(4)
C37 C36 H36 126.2
C35 C36 H36 126.2
Fe2 C36 H36 124.8
C38 C37 C36 105.6(8)
C38 C37 Fe2 72.3(5)
C36 C37 Fe2 69.1(4)
C38 C37 H37 127.2
C36 C37 H37 127.2
Fe2 C37 H37 123.2
C37 C38 C39 109.9(8)
C37 C38 Fe2 68.9(4)
C39 C38 Fe2 69.0(4)
C37 C38 H38 125.0
C39 C38 H38 125.0
Fe2 C38 H38 128.7
C35 C39 C38 109.0(9)
C35 C39 Fe2 70.9(4)
C38 C39 Fe2 71.9(4)
C35 C39 H39 125.5
C38 C39 H39 125.5
Fe2 C39 H39 123.3
C34 C48 C31 108.6(5)
C34 C48 Fe2 71.0(3)
C31 C48 Fe2 68.8(3)
C34 C48 H48 125.7
C31 C48 H48 125.7
Fe2 C48 H48 126.0
O1 Co1 S1 120.25(9)
O1 Co1 S3 126.34(9)
S1 Co1 S3 113.35(5)
O1 Co1 S2 81.97(9)
S1 Co1 S2 91.89(4)
S3 Co1 S2 94.32(4)
O1 Co1 S4 81.08(9)
S1 Co1 S4 102.84(4)
S3 Co1 S4 89.95(4)
S2 Co1 S4 161.59(4)
C18 Fe1 C17 39.1(3)
C18 Fe1 C20 67.1(3)
C17 Fe1 C20 64.9(3)
C18 Fe1 C12 111.2(2)
C17 Fe1 C12 135.2(3)
C20 Fe1 C12 147.8(3)
C18 Fe1 C16 65.2(3)
C17 Fe1 C16 37.7(3)
C20 Fe1 C16 38.7(3)
C12 Fe1 C16 172.1(3)
C18 Fe1 C11 116.9(2)
C17 Fe1 C11 111.1(2)
C20 Fe1 C11 169.1(3)
C12 Fe1 C11 42.11(16)
C16 Fe1 C11 132.1(3)
C18 Fe1 C19 41.3(3)
C17 Fe1 C19 67.1(3)
C20 Fe1 C19 40.6(3)
C12 Fe1 C19 115.8(3)
C16 Fe1 C19 66.7(3)
C11 Fe1 C19 148.9(3)
C18 Fe1 C15 147.5(3)
C17 Fe1 C15 116.4(3)
C20 Fe1 C15 130.1(3)
C12 Fe1 C15 69.59(19)
C16 Fe1 C15 109.3(3)
C11 Fe1 C15 41.14(17)
C19 Fe1 C15 169.2(3)
C18 Fe1 C13 134.8(3)
C17 Fe1 C13 173.6(3)
C20 Fe1 C13 116.4(3)
C12 Fe1 C13 40.53(17)
C16 Fe1 C13 147.0(3)
C11 Fe1 C13 68.82(18)
C19 Fe1 C13 109.5(2)
C15 Fe1 C13 67.97(19)
C18 Fe1 C14 172.0(3)
C17 Fe1 C14 146.5(3)
C20 Fe1 C14 108.8(2)
C12 Fe1 C14 68.3(2)
C16 Fe1 C14 116.3(3)
C11 Fe1 C14 68.47(19)
C19 Fe1 C14 131.2(3)
C15 Fe1 C14 40.34(17)
C13 Fe1 C14 39.81(18)
C36 Fe2 C31 108.1(3)
C36 Fe2 C37 40.7(3)
C31 Fe2 C37 126.5(3)
C36 Fe2 C32 118.6(3)
C31 Fe2 C32 41.32(18)
C37 Fe2 C32 106.2(3)
C36 Fe2 C35 40.8(3)
C31 Fe2 C35 120.8(3)
C37 Fe2 C35 68.1(3)
C32 Fe2 C35 154.4(3)
C36 Fe2 C39 66.3(3)
C31 Fe2 C39 154.2(3)
C37 Fe2 C39 66.9(3)
C32 Fe2 C39 164.2(3)
C35 Fe2 C39 38.3(3)
C36 Fe2 C48 129.1(3)
C31 Fe2 C48 40.94(17)
C37 Fe2 C48 165.8(3)
C32 Fe2 C48 68.5(2)
C35 Fe2 C48 110.7(3)
C39 Fe2 C48 121.5(3)
C36 Fe2 C33 151.9(4)
C31 Fe2 C33 68.90(19)
C37 Fe2 C33 117.2(3)
C32 Fe2 C33 40.53(19)
C35 Fe2 C33 164.7(3)
C39 Fe2 C33 128.4(3)
C48 Fe2 C33 67.9(2)
C36 Fe2 C34 166.6(4)
C31 Fe2 C34 68.06(19)
C37 Fe2 C34 151.9(3)
C32 Fe2 C34 67.7(2)
C35 Fe2 C34 129.1(3)
C39 Fe2 C34 111.2(3)
C48 Fe2 C34 39.75(19)
C33 Fe2 C34 40.3(2)
C36 Fe2 C38 65.4(3)
C31 Fe2 C38 163.9(3)
C37 Fe2 C38 38.8(3)
C32 Fe2 C38 127.0(3)
C35 Fe2 C38 64.9(3)
C39 Fe2 C38 39.0(3)
C48 Fe2 C38 154.6(3)
C33 Fe2 C38 109.3(3)
C34 Fe2 C38 121.7(3)
C10 O1 Co1 145.8(3)
C1 S1 Co1 104.95(13)
C2 S2 C3 94.18(19)
C2 S2 Co1 102.92(13)
C3 S2 Co1 106.06(14)
C21 S3 Co1 104.92(14)
C22 S4 C23 93.24(18)
C22 S4 Co1 99.13(14)
C23 S4 Co1 116.88(14)

loop_
_geom_bond_atom_site_label_1
_geom_bond_atom_site_label_2
_geom_bond_distance
B3 C8 1.569(7)
B3 C2 1.728(6)
B3 B9 1.766(7)
B3 C1 1.776(6)
B3 B8 1.784(7)
B3 B4 1.787(7)
B4 C1 1.688(6)
B4 B5 1.771(8)
B4 B10 1.786(8)
B4 B9 1.790(8)
B4 H4 1.1000
B5 C1 1.676(6)
B5 B10 1.761(8)
B5 B6 1.786(7)
B5 B11 1.792(8)
B5 H5A 1.1000
B6 C2 1.708(6)
B6 C1 1.745(6)
B6 B11 1.767(7)
B6 B7 1.769(7)
B6 H6 1.1000
B7 C2 1.701(6)
B7 B11 1.758(8)
B7 B8 1.781(7)
B7 B12 1.791(8)
B7 H7 1.1000
B8 C2 1.694(6)
B8 B9 1.754(7)
B8 B12 1.764(8)
B8 H8A 1.1000
B9 B10 1.785(8)
B9 B12 1.785(8)
B9 H9A 1.1000
B10 B12 1.781(8)
B10 B11 1.789(8)
B10 H10A 1.1000
B11 B12 1.793(8)
B11 H11A 1.1000
B12 H12A 1.1000
B13 C22 1.710(6)
B13 C21 1.738(7)
B13 B19 1.773(8)
B13 B18 1.784(8)
B13 B14 1.787(8)
B13 H13A 1.1000
B14 C21 1.692(6)
B14 B20 1.764(8)
B14 B19 1.777(8)
B14 B15 1.785(7)
B14 H14A 1.1000
B15 C21 1.701(6)
B15 B21 1.767(7)
B15 B16 1.776(6)
B15 B20 1.781(8)
B15 H15A 1.1000
B16 C28 1.575(6)
B16 C22 1.727(6)
B16 C21 1.765(6)
B16 B21 1.766(7)
B16 B17 1.804(7)
B17 C22 1.709(6)
B17 B22 1.760(7)
B17 B21 1.764(7)
B17 B18 1.778(7)
B17 H17A 1.1000
B18 C22 1.717(6)
B18 B19 1.756(8)
B18 B22 1.767(7)
B18 H18A 1.1000
B19 B22 1.763(8)
B19 B20 1.787(8)
B19 H19A 1.1000
B20 B22 1.780(8)
B20 B21 1.781(7)
B20 H20A 1.1000
B21 B22 1.800(7)
B21 H21 1.1000
B22 H22 1.1000
C1 C2 1.713(5)
C1 S1 1.776(4)
C2 S2 1.777(4)
C3 C4 1.544(6)
C3 C8 1.591(5)
C3 S2 1.844(4)
C3 H3 0.9800
C4 C10 1.516(6)
C4 C5 1.589(6)
C4 H4A 0.9800
C5 C6 1.502(6)
C5 C9 1.519(6)
C5 H5 0.9800
C9 C8 1.549(6)
C9 H9B 0.9700
C9 H9C 0.9700
C8 C7 1.521(6)
C7 C6 1.311(6)
C7 H7A 0.9300
C6 H6A 0.9300
C10 O1 1.243(5)
C10 C11 1.436(6)
C11 C15 1.423(6)
C11 C12 1.449(6)
C11 Fe1 2.018(4)
C12 C13 1.405(6)
C12 Fe1 2.015(4)
C12 H12 0.9300
C13 C14 1.394(6)
C13 Fe1 2.040(4)
C13 H13 0.9300
C14 C15 1.408(6)
C14 Fe1 2.053(5)
C14 H14 0.9300
C15 Fe1 2.031(5)
C15 H15 0.9300
C16 C17 1.300(9)
C16 C20 1.333(9)
C16 Fe1 2.017(6)
C16 H16 0.9300
C17 C18 1.344(9)
C17 Fe1 2.008(6)
C17 H17 0.9300
C18 C19 1.422(9)
C18 Fe1 2.006(5)
C18 H18 0.9300
C19 C20 1.403(10)
C19 Fe1 2.029(5)
C19 H19 0.9300
C20 Fe1 2.012(6)
C20 H20 0.9300
C21 C22 1.718(5)
C21 S3 1.768(4)
C22 S4 1.790(4)
C23 C24 1.540(5)
C23 C28 1.574(5)
C23 S4 1.846(4)
C23 H23 0.9800
C24 C30 1.515(6)
C24 C25 1.584(6)
C24 H24 0.9800
C25 C26 1.516(6)
C25 C29 1.530(6)
C25 H25 0.9800
C26 C27 1.305(6)
C26 H26 0.9300
C27 C28 1.515(6)
C27 H27 0.9300
C28 C29 1.544(5)
C29 H29A 0.9700
C29 H29B 0.9700
C30 O2 1.212(5)
C30 C31 1.478(6)
C31 C48 1.410(6)
C31 C32 1.419(6)
C31 Fe2 2.006(4)
C32 C33 1.403(6)
C32 Fe2 2.014(5)
C32 H32 0.9300
C33 C34 1.406(7)
C33 Fe2 2.037(5)
C33 H33 0.9300
C34 C48 1.385(7)
C34 Fe2 2.049(5)
C34 H34 0.9300
C35 C39 1.323(10)
C35 C36 1.398(11)
C35 Fe2 2.017(6)
C35 H35 0.9300
C36 C37 1.394(10)
C36 Fe2 1.996(6)
C36 H36 0.9300
C37 C38 1.352(10)
C37 Fe2 2.011(8)
C37 H37 0.9300
C38 C39 1.360(10)
C38 Fe2 2.053(7)
C38 H38 0.9300
C39 Fe2 2.017(7)
C39 H39 0.9300
C48 Fe2 2.026(5)
C48 H48 0.9300
Co1 O1 2.016(3)
Co1 S1 2.2526(12)
Co1 S3 2.2633(12)
Co1 S2 2.4523(12)
Co1 S4 2.5478(12)

loop_
_geom_torsion_atom_site_label_1
_geom_torsion_atom_site_label_2
_geom_torsion_atom_site_label_3
_geom_torsion_atom_site_label_4
_geom_torsion
C8 B3 B4 C1 102.1(6)
C2 B3 B4 C1 -36.7(3)
B9 B3 B4 C1 -134.4(4)
B8 B3 B4 C1 -96.6(4)
C8 B3 B4 B5 136.9(5)
C2 B3 B4 B5 -1.8(5)
B9 B3 B4 B5 -99.6(4)
C1 B3 B4 B5 34.8(3)
B8 B3 B4 B5 -61.7(5)
C8 B3 B4 B10 -160.4(5)
C2 B3 B4 B10 60.9(4)
B9 B3 B4 B10 -36.9(4)
C1 B3 B4 B10 97.6(4)
B8 B3 B4 B10 1.0(5)
C8 B3 B4 B9 -123.5(6)
C2 B3 B4 B9 97.7(4)
C1 B3 B4 B9 134.4(4)
B8 B3 B4 B9 37.8(3)
B10 B4 B5 C1 -136.0(4)
B3 B4 B5 C1 -36.3(3)
B9 B4 B5 C1 -98.8(4)
C1 B4 B5 B10 136.0(4)
B3 B4 B5 B10 99.7(4)
B9 B4 B5 B10 37.2(4)
C1 B4 B5 B6 35.6(3)
B10 B4 B5 B6 -100.5(4)
B3 B4 B5 B6 -0.8(5)
B9 B4 B5 B6 -63.2(5)
C1 B4 B5 B11 98.4(4)
B10 B4 B5 B11 -37.6(4)
B3 B4 B5 B11 62.1(5)
B9 B4 B5 B11 -0.4(5)
C1 B5 B6 C2 37.8(3)
B10 B5 B6 C2 -61.2(4)
B4 B5 B6 C2 3.1(5)
B11 B5 B6 C2 -98.6(4)
B10 B5 B6 C1 -99.0(4)
B4 B5 B6 C1 -34.8(3)
B11 B5 B6 C1 -136.4(4)
C1 B5 B6 B11 136.4(4)
B10 B5 B6 B11 37.4(4)
B4 B5 B6 B11 101.7(4)
C1 B5 B6 B7 98.9(4)
B10 B5 B6 B7 -0.2(5)
B4 B5 B6 B7 64.1(5)
B11 B5 B6 B7 -37.6(4)
C1 B6 B7 C2 -36.1(3)
B11 B6 B7 C2 -133.7(4)
B5 B6 B7 C2 -95.7(4)
C2 B6 B7 B11 133.7(4)
C1 B6 B7 B11 97.7(4)
B5 B6 B7 B11 38.0(4)
C2 B6 B7 B8 33.1(3)
C1 B6 B7 B8 -3.0(5)
B11 B6 B7 B8 -100.7(4)
B5 B6 B7 B8 -62.6(5)
C2 B6 B7 B12 95.6(4)
C1 B6 B7 B12 59.6(4)
B11 B6 B7 B12 -38.1(4)
B5 B6 B7 B12 -0.1(5)
B11 B7 B8 C2 -96.8(4)
B6 B7 B8 C2 -33.4(3)
B12 B7 B8 C2 -134.7(4)
C2 B7 B8 B9 96.4(4)
B11 B7 B8 B9 -0.4(5)
B6 B7 B8 B9 63.0(5)
B12 B7 B8 B9 -38.3(4)
C2 B7 B8 B12 134.7(4)
B11 B7 B8 B12 37.9(4)
B6 B7 B8 B12 101.3(4)
C2 B7 B8 B3 32.6(3)
B11 B7 B8 B3 -64.2(5)
B6 B7 B8 B3 -0.8(5)
B12 B7 B8 B3 -102.1(4)
C8 B3 B8 C2 -98.5(4)
B9 B3 B8 C2 133.8(4)
C1 B3 B8 C2 36.4(3)
B4 B3 B8 C2 95.3(4)
C8 B3 B8 B9 127.7(4)
C2 B3 B8 B9 -133.8(4)
C1 B3 B8 B9 -97.4(4)
B4 B3 B8 B9 -38.4(4)
C8 B3 B8 B12 164.5(4)
C2 B3 B8 B12 -97.0(4)
B9 B3 B8 B12 36.8(4)
C1 B3 B8 B12 -60.6(4)
B4 B3 B8 B12 -1.6(5)
C8 B3 B8 B7 -130.7(4)
C2 B3 B8 B7 -32.2(3)
B9 B3 B8 B7 101.5(4)
C1 B3 B8 B7 4.1(5)
B4 B3 B8 B7 63.1(4)
C2 B8 B9 B3 -40.2(3)
B12 B8 B9 B3 -139.8(4)
B7 B8 B9 B3 -101.6(4)
C2 B8 B9 B10 61.7(4)
B12 B8 B9 B10 -37.9(4)
B7 B8 B9 B10 0.3(5)
B3 B8 B9 B10 101.9(4)
C2 B8 B9 B12 99.7(4)
B7 B8 B9 B12 38.2(4)
B3 B8 B9 B12 139.8(4)
C2 B8 B9 B4 -1.5(5)
B12 B8 B9 B4 -101.2(4)
B7 B8 B9 B4 -63.0(5)
B3 B8 B9 B4 38.6(4)
C8 B3 B9 B8 -94.9(5)
C2 B3 B9 B8 38.8(3)
C1 B3 B9 B8 99.2(4)
B4 B3 B9 B8 137.0(4)
C8 B3 B9 B10 165.3(5)
C2 B3 B9 B10 -61.1(4)
C1 B3 B9 B10 -0.7(5)
B8 B3 B9 B10 -99.9(4)
B4 B3 B9 B10 37.1(4)
C8 B3 B9 B12 -131.1(5)
C2 B3 B9 B12 2.6(5)
C1 B3 B9 B12 62.9(4)
B8 B3 B9 B12 -36.2(4)
B4 B3 B9 B12 100.8(4)
C8 B3 B9 B4 128.1(6)
C2 B3 B9 B4 -98.2(4)
C1 B3 B9 B4 -37.8(3)
B8 B3 B9 B4 -137.0(4)
C1 B4 B9 B8 2.0(5)
B5 B4 B9 B8 62.7(5)
B10 B4 B9 B8 99.7(4)
B3 B4 B9 B8 -38.9(3)
C1 B4 B9 B3 40.8(3)
B5 B4 B9 B3 101.6(4)
B10 B4 B9 B3 138.6(4)
C1 B4 B9 B10 -97.7(4)
B5 B4 B9 B10 -37.0(4)
B3 B4 B9 B10 -138.6(4)
C1 B4 B9 B12 -61.4(5)
B5 B4 B9 B12 -0.6(5)
B10 B4 B9 B12 36.3(4)
B3 B4 B9 B12 -102.2(4)
C1 B5 B10 B12 -63.1(5)
B4 B5 B10 B12 -101.3(4)
B6 B5 B10 B12 0.4(5)
B11 B5 B10 B12 37.2(4)
C1 B5 B10 B9 0.6(5)
B4 B5 B10 B9 -37.5(4)
B6 B5 B10 B9 64.1(5)
B11 B5 B10 B9 101.0(4)
C1 B5 B10 B4 38.1(3)
B6 B5 B10 B4 101.6(4)
B11 B5 B10 B4 138.5(4)
C1 B5 B10 B11 -100.4(4)
B4 B5 B10 B11 -138.5(4)
B6 B5 B10 B11 -36.9(4)
B8 B9 B10 B5 -64.2(5)
B3 B9 B10 B5 0.1(5)
B12 B9 B10 B5 -102.1(4)
B4 B9 B10 B5 37.4(4)
B8 B9 B10 B12 37.9(4)
B3 B9 B10 B12 102.2(4)
B4 B9 B10 B12 139.5(4)
B8 B9 B10 B4 -101.6(4)
B3 B9 B10 B4 -37.3(4)
B12 B9 B10 B4 -139.5(4)
B8 B9 B10 B11 -0.1(5)
B3 B9 B10 B11 64.2(5)
B12 B9 B10 B11 -37.9(4)
B4 B9 B10 B11 101.5(4)
C1 B4 B10 B5 -37.5(3)
B3 B4 B10 B5 -101.6(4)
B9 B4 B10 B5 -138.1(4)
C1 B4 B10 B12 64.1(5)
B5 B4 B10 B12 101.6(4)
B3 B4 B10 B12 0.0(5)
B9 B4 B10 B12 -36.5(4)
C1 B4 B10 B9 100.7(4)
B5 B4 B10 B9 138.1(4)
B3 B4 B10 B9 36.5(4)
C1 B4 B10 B11 0.1(5)
B5 B4 B10 B11 37.6(4)
B3 B4 B10 B11 -64.0(5)
B9 B4 B10 B11 -100.6(4)
C2 B7 B11 B6 39.8(3)
B8 B7 B11 B6 100.6(4)
B12 B7 B11 B6 137.8(4)
C2 B7 B11 B10 -60.4(5)
B6 B7 B11 B10 -100.2(4)
B8 B7 B11 B10 0.4(5)
B12 B7 B11 B10 37.6(4)
C2 B7 B11 B5 1.9(5)
B6 B7 B11 B5 -37.9(4)
B8 B7 B11 B5 62.7(5)
B12 B7 B11 B5 99.9(4)
C2 B7 B11 B12 -98.0(4)
B6 B7 B11 B12 -137.8(4)
B8 B7 B11 B12 -37.2(4)
C2 B6 B11 B7 -39.5(3)
C1 B6 B11 B7 -101.2(4)
B5 B6 B11 B7 -137.7(4)
C2 B6 B11 B10 61.6(4)
C1 B6 B11 B10 -0.1(5)
B7 B6 B11 B10 101.1(4)
B5 B6 B11 B10 -36.6(4)
C2 B6 B11 B5 98.2(4)
C1 B6 B11 B5 36.6(3)
B7 B6 B11 B5 137.7(4)
C2 B6 B11 B12 -1.4(5)
C1 B6 B11 B12 -63.1(4)
B7 B6 B11 B12 38.1(4)
B5 B6 B11 B12 -99.7(4)
B5 B10 B11 B7 100.8(4)
B12 B10 B11 B7 -38.1(4)
B9 B10 B11 B7 -0.2(5)
B4 B10 B11 B7 63.5(5)
B5 B10 B11 B6 37.2(4)
B12 B10 B11 B6 -101.6(4)
B9 B10 B11 B6 -63.8(5)
B4 B10 B11 B6 0.0(5)
B12 B10 B11 B5 -138.8(4)
B9 B10 B11 B5 -101.0(4)
B4 B10 B11 B5 -37.2(4)
B5 B10 B11 B12 138.8(4)
B9 B10 B11 B12 37.8(4)
B4 B10 B11 B12 101.6(4)
C1 B5 B11 B7 -0.8(5)
B10 B5 B11 B7 -100.4(4)
B4 B5 B11 B7 -62.7(5)
B6 B5 B11 B7 37.9(4)
C1 B5 B11 B6 -38.8(3)
B10 B5 B11 B6 -138.3(4)
B4 B5 B11 B6 -100.6(4)
C1 B5 B11 B10 99.5(4)
B4 B5 B11 B10 37.7(4)
B6 B5 B11 B10 138.3(4)
C1 B5 B11 B12 63.1(5)
B10 B5 B11 B12 -36.5(4)
B4 B5 B11 B12 1.2(5)
B6 B5 B11 B12 101.8(4)
C2 B8 B12 B10 -61.0(4)
B9 B8 B12 B10 38.0(4)
B7 B8 B12 B10 -100.0(4)
B3 B8 B12 B10 1.6(5)
C2 B8 B12 B9 -98.9(4)
B7 B8 B12 B9 -137.9(4)
B3 B8 B12 B9 -36.3(4)
C2 B8 B12 B7 39.0(3)
B9 B8 B12 B7 137.9(4)
B3 B8 B12 B7 101.6(4)
C2 B8 B12 B11 2.1(5)
B9 B8 B12 B11 101.1(4)
B7 B8 B12 B11 -36.9(4)
B3 B8 B12 B11 64.8(5)
B5 B10 B12 B8 62.7(5)
B9 B10 B12 B8 -37.6(3)
B4 B10 B12 B8 -1.0(5)
B11 B10 B12 B8 100.1(4)
B5 B10 B12 B9 100.3(4)
B4 B10 B12 B9 36.6(4)
B11 B10 B12 B9 137.7(4)
B5 B10 B12 B7 -0.4(5)
B9 B10 B12 B7 -100.7(4)
B4 B10 B12 B7 -64.2(5)
B11 B10 B12 B7 37.0(3)
B5 B10 B12 B11 -37.4(4)
B9 B10 B12 B11 -137.7(4)
B4 B10 B12 B11 -101.1(4)
B3 B9 B12 B8 36.7(4)
B10 B9 B12 B8 137.3(4)
B4 B9 B12 B8 100.9(4)
B8 B9 B12 B10 -137.3(4)
B3 B9 B12 B10 -100.6(4)
B4 B9 B12 B10 -36.4(4)
B8 B9 B12 B7 -37.5(4)
B3 B9 B12 B7 -0.8(5)
B10 B9 B12 B7 99.7(4)
B4 B9 B12 B7 63.4(5)
B8 B9 B12 B11 -99.5(4)
B3 B9 B12 B11 -62.8(5)
B10 B9 B12 B11 37.8(4)
B4 B9 B12 B11 1.4(5)
C2 B7 B12 B8 -38.5(3)
B11 B7 B12 B8 -137.8(4)
B6 B7 B12 B8 -100.0(4)
C2 B7 B12 B10 61.8(4)
B11 B7 B12 B10 -37.6(4)
B6 B7 B12 B10 0.3(5)
B8 B7 B12 B10 100.3(4)
C2 B7 B12 B9 -1.3(5)
B11 B7 B12 B9 -100.7(4)
B6 B7 B12 B9 -62.8(5)
B8 B7 B12 B9 37.1(4)
C2 B7 B12 B11 99.4(4)
B6 B7 B12 B11 37.9(4)
B8 B7 B12 B11 137.8(4)
B7 B11 B12 B8 37.5(4)
B6 B11 B12 B8 -0.4(5)
B10 B11 B12 B8 -100.2(4)
B5 B11 B12 B8 -64.0(5)
B7 B11 B12 B10 137.7(4)
B6 B11 B12 B10 99.7(4)
B5 B11 B12 B10 36.2(4)
B7 B11 B12 B9 99.9(4)
B6 B11 B12 B9 62.0(5)
B10 B11 B12 B9 -37.8(4)
B5 B11 B12 B9 -1.6(5)
B6 B11 B12 B7 -37.9(3)
B10 B11 B12 B7 -137.7(4)
B5 B11 B12 B7 -101.5(4)
C22 B13 B14 C21 -38.2(3)
B19 B13 B14 C21 -136.1(4)
B18 B13 B14 C21 -99.6(4)
C22 B13 B14 B20 60.3(5)
C21 B13 B14 B20 98.5(4)
B19 B13 B14 B20 -37.6(4)
B18 B13 B14 B20 -1.1(5)
C22 B13 B14 B19 97.9(4)
C21 B13 B14 B19 136.1(4)
B18 B13 B14 B19 36.5(4)
C22 B13 B14 B15 -3.4(5)
C21 B13 B14 B15 34.8(3)
B19 B13 B14 B15 -101.3(4)
B18 B13 B14 B15 -64.8(5)
B20 B14 B15 C21 -136.7(4)
B19 B14 B15 C21 -98.5(4)
B13 B14 B15 C21 -35.4(3)
C21 B14 B15 B21 99.1(4)
B20 B14 B15 B21 -37.5(3)
B19 B14 B15 B21 0.7(5)
B13 B14 B15 B21 63.8(5)
C21 B14 B15 B16 35.9(3)
B20 B14 B15 B16 -100.7(4)
B19 B14 B15 B16 -62.5(4)
B13 B14 B15 B16 0.6(5)
C21 B14 B15 B20 136.7(4)
B19 B14 B15 B20 38.2(4)
B13 B14 B15 B20 101.3(4)
C21 B15 B16 C28 -103.4(5)
B21 B15 B16 C28 121.9(6)
B20 B15 B16 C28 159.1(5)
B14 B15 B16 C28 -138.1(5)
C21 B15 B16 C22 37.2(3)
B21 B15 B16 C22 -97.6(4)
B20 B15 B16 C22 -60.3(4)
B14 B15 B16 C22 2.5(5)
B21 B15 B16 C21 -134.8(4)
B20 B15 B16 C21 -97.5(4)
B14 B15 B16 C21 -34.7(3)
C21 B15 B16 B21 134.8(4)
B20 B15 B16 B21 37.3(3)
B14 B15 B16 B21 100.1(4)
C21 B15 B16 B17 97.4(3)
B21 B15 B16 B17 -37.4(3)
B20 B15 B16 B17 -0.1(4)
B14 B15 B16 B17 62.7(4)
C28 B16 B17 C22 98.5(4)
C21 B16 B17 C22 -36.8(3)
B21 B16 B17 C22 -134.3(4)
B15 B16 B17 C22 -96.7(3)
C28 B16 B17 B22 -165.0(4)
C22 B16 B17 B22 96.5(4)
C21 B16 B17 B22 59.7(4)
B21 B16 B17 B22 -37.8(3)
B15 B16 B17 B22 -0.2(4)
C28 B16 B17 B21 -127.2(4)
C22 B16 B17 B21 134.3(4)
C21 B16 B17 B21 97.6(3)
B15 B16 B17 B21 37.6(3)
C28 B16 B17 B18 131.3(4)
C22 B16 B17 B18 32.9(3)
C21 B16 B17 B18 -3.9(4)
B21 B16 B17 B18 -101.5(4)
B15 B16 B17 B18 -63.8(4)
B22 B17 B18 C22 -134.2(4)
B21 B17 B18 C22 -95.8(4)
B16 B17 B18 C22 -32.8(3)
C22 B17 B18 B19 96.6(4)
B22 B17 B18 B19 -37.7(4)
B21 B17 B18 B19 0.7(5)
B16 B17 B18 B19 63.8(4)
C22 B17 B18 B22 134.2(4)
B21 B17 B18 B22 38.4(3)
B16 B17 B18 B22 101.4(4)
C22 B17 B18 B13 33.2(3)
B22 B17 B18 B13 -101.0(4)
B21 B17 B18 B13 -62.6(4)
B16 B17 B18 B13 0.4(5)
C21 B13 B18 C22 36.6(3)
B19 B13 B18 C22 133.7(4)
B14 B13 B18 C22 96.9(4)
C22 B13 B18 B19 -133.7(4)
C21 B13 B18 B19 -97.2(4)
B14 B13 B18 B19 -36.8(4)
C22 B13 B18 B22 -96.1(4)
C21 B13 B18 B22 -59.5(4)
B19 B13 B18 B22 37.7(4)
B14 B13 B18 B22 0.9(5)
C22 B13 B18 B17 -33.3(3)
C21 B13 B18 B17 3.3(5)
B19 B13 B18 B17 100.5(4)
B14 B13 B18 B17 63.7(4)
C22 B18 B19 B22 98.4(4)
B17 B18 B19 B22 37.4(4)
B13 B18 B19 B22 137.9(4)
C22 B18 B19 B13 -39.5(3)
B22 B18 B19 B13 -137.9(4)
B17 B18 B19 B13 -100.5(4)
C22 B18 B19 B14 -2.0(5)
B22 B18 B19 B14 -100.4(4)
B17 B18 B19 B14 -63.0(5)
B13 B18 B19 B14 37.5(4)
C22 B18 B19 B20 61.1(5)
B22 B18 B19 B20 -37.3(4)
B17 B18 B19 B20 0.1(5)
B13 B18 B19 B20 100.6(4)
C22 B13 B19 B18 39.6(3)
C21 B13 B19 B18 101.5(4)
B14 B13 B19 B18 138.6(4)
C22 B13 B19 B22 1.7(5)
C21 B13 B19 B22 63.6(5)
B18 B13 B19 B22 -37.9(4)
B14 B13 B19 B22 100.7(4)
C22 B13 B19 B14 -99.0(4)
C21 B13 B19 B14 -37.1(3)
B18 B13 B19 B14 -138.6(4)
C22 B13 B19 B20 -62.1(5)
C21 B13 B19 B20 -0.1(5)
B18 B13 B19 B20 -101.7(4)
B14 B13 B19 B20 37.0(4)
C21 B14 B19 B18 1.1(5)
B20 B14 B19 B18 100.7(4)
B15 B14 B19 B18 62.7(5)
B13 B14 B19 B18 -37.6(4)
C21 B14 B19 B22 -62.9(5)
B20 B14 B19 B22 36.7(4)
B15 B14 B19 B22 -1.3(5)
B13 B14 B19 B22 -101.6(4)
C21 B14 B19 B13 38.7(3)
B20 B14 B19 B13 138.3(4)
B15 B14 B19 B13 100.3(4)
C21 B14 B19 B20 -99.6(4)
B15 B14 B19 B20 -38.0(3)
B13 B14 B19 B20 -138.3(4)
C21 B14 B20 B22 63.9(5)
B19 B14 B20 B22 -36.2(4)
B15 B14 B20 B22 101.4(4)
B13 B14 B20 B22 0.9(5)
C21 B14 B20 B15 -37.6(3)
B19 B14 B20 B15 -137.7(4)
B13 B14 B20 B15 -100.5(4)
C21 B14 B20 B21 -0.3(5)
B19 B14 B20 B21 -100.4(4)
B15 B14 B20 B21 37.3(4)
B13 B14 B20 B21 -63.2(5)
C21 B14 B20 B19 100.1(4)
B15 B14 B20 B19 137.7(4)
B13 B14 B20 B19 37.2(4)
C21 B15 B20 B14 37.1(3)
B21 B15 B20 B14 138.0(4)
B16 B15 B20 B14 100.9(4)
C21 B15 B20 B22 -63.5(4)
B21 B15 B20 B22 37.4(3)
B16 B15 B20 B22 0.3(5)
B14 B15 B20 B22 -100.6(4)
C21 B15 B20 B21 -100.9(4)
B16 B15 B20 B21 -37.1(3)
B14 B15 B20 B21 -138.0(4)
C21 B15 B20 B19 -0.8(5)
B21 B15 B20 B19 100.2(4)
B16 B15 B20 B19 63.1(5)
B14 B15 B20 B19 -37.9(4)
B18 B19 B20 B14 -101.8(4)
B22 B19 B20 B14 -139.1(4)
B13 B19 B20 B14 -37.5(4)
B18 B19 B20 B22 37.3(4)
B13 B19 B20 B22 101.6(4)
B14 B19 B20 B22 139.1(4)
B18 B19 B20 B15 -63.8(5)
B22 B19 B20 B15 -101.1(4)
B13 B19 B20 B15 0.6(5)
B14 B19 B20 B15 38.0(4)
B18 B19 B20 B21 -0.9(5)
B22 B19 B20 B21 -38.3(3)
B13 B19 B20 B21 63.4(5)
B14 B19 B20 B21 100.9(4)
C22 B17 B21 B16 39.2(3)
B22 B17 B21 B16 138.6(4)
B18 B17 B21 B16 100.9(4)
C22 B17 B21 B15 0.8(5)
B22 B17 B21 B15 100.2(4)
B18 B17 B21 B15 62.5(4)
B16 B17 B21 B15 -38.4(3)
C22 B17 B21 B20 -63.0(4)
B22 B17 B21 B20 36.4(4)
B18 B17 B21 B20 -1.3(5)
B16 B17 B21 B20 -102.2(4)
C22 B17 B21 B22 -99.4(4)
B18 B17 B21 B22 -37.7(3)
B16 B17 B21 B22 -138.6(4)
C28 B16 B21 B17 94.2(5)
C22 B16 B21 B17 -38.5(3)
C21 B16 B21 B17 -99.4(3)
B15 B16 B21 B17 -137.5(4)
C28 B16 B21 B15 -128.3(5)
C22 B16 B21 B15 99.0(3)
C21 B16 B21 B15 38.1(3)
B17 B16 B21 B15 137.5(4)
C28 B16 B21 B20 -165.7(4)
C22 B16 B21 B20 61.6(4)
C21 B16 B21 B20 0.7(4)
B15 B16 B21 B20 -37.4(4)
B17 B16 B21 B20 100.1(4)
C28 B16 B21 B22 131.0(5)
C22 B16 B21 B22 -1.7(4)
C21 B16 B21 B22 -62.6(4)
B15 B16 B21 B22 -100.7(4)
B17 B16 B21 B22 36.8(3)
C21 B15 B21 B17 -1.5(5)
B16 B15 B21 B17 38.9(3)
B20 B15 B21 B17 -99.6(4)
B14 B15 B21 B17 -62.5(4)
C21 B15 B21 B16 -40.4(3)
B20 B15 B21 B16 -138.5(4)
B14 B15 B21 B16 -101.4(4)
C21 B15 B21 B20 98.1(4)
B16 B15 B21 B20 138.5(4)
B14 B15 B21 B20 37.1(3)
C21 B15 B21 B22 61.3(4)
B16 B15 B21 B22 101.7(4)
B20 B15 B21 B22 -36.8(3)
B14 B15 B21 B22 0.3(4)
B14 B20 B21 B17 64.7(5)
B22 B20 B21 B17 -36.2(3)
B15 B20 B21 B17 102.4(4)
B19 B20 B21 B17 1.4(5)
B14 B20 B21 B16 -0.3(5)
B22 B20 B21 B16 -101.2(4)
B15 B20 B21 B16 37.4(3)
B19 B20 B21 B16 -63.6(5)
B14 B20 B21 B15 -37.7(4)
B22 B20 B21 B15 -138.7(4)
B19 B20 B21 B15 -101.1(4)
B14 B20 B21 B22 101.0(4)
B15 B20 B21 B22 138.7(4)
B19 B20 B21 B22 37.6(4)
C22 B17 B22 B19 -1.9(5)
B21 B17 B22 B19 -100.5(4)
B18 B17 B22 B19 37.6(4)
B16 B17 B22 B19 -63.5(5)
C22 B17 B22 B18 -39.5(3)
B21 B17 B22 B18 -138.0(4)
B16 B17 B22 B18 -101.1(4)
C22 B17 B22 B20 62.1(4)
B21 B17 B22 B20 -36.5(3)
B18 B17 B22 B20 101.5(4)
B16 B17 B22 B20 0.4(5)
C22 B17 B22 B21 98.6(4)
B18 B17 B22 B21 138.0(4)
B16 B17 B22 B21 36.9(3)
B18 B19 B22 B17 -38.0(4)
B13 B19 B22 B17 0.1(5)
B14 B19 B22 B17 64.2(5)
B20 B19 B22 B17 100.6(4)
B13 B19 B22 B18 38.1(4)
B14 B19 B22 B18 102.2(4)
B20 B19 B22 B18 138.6(4)
B18 B19 B22 B20 -138.6(4)
B13 B19 B22 B20 -100.4(4)
B14 B19 B22 B20 -36.3(4)
B18 B19 B22 B21 -100.7(4)
B13 B19 B22 B21 -62.6(5)
B14 B19 B22 B21 1.5(5)
B20 B19 B22 B21 37.8(3)
C22 B18 B22 B17 39.1(3)
B19 B18 B22 B17 137.7(4)
B13 B18 B22 B17 100.1(4)
C22 B18 B22 B19 -98.6(4)
B17 B18 B22 B19 -137.7(4)
B13 B18 B22 B19 -37.7(4)
C22 B18 B22 B20 -61.3(4)
B19 B18 B22 B20 37.4(4)
B17 B18 B22 B20 -100.3(4)
B13 B18 B22 B20 -0.3(5)
C22 B18 B22 B21 1.9(5)
B19 B18 B22 B21 100.5(4)
B17 B18 B22 B21 -37.2(3)
B13 B18 B22 B21 62.8(5)
B14 B20 B22 B17 -64.4(5)
B15 B20 B22 B17 -0.5(5)
B21 B20 B22 B17 36.4(3)
B19 B20 B22 B17 -101.0(4)
B14 B20 B22 B19 36.6(4)
B15 B20 B22 B19 100.6(4)
B21 B20 B22 B19 137.4(4)
B14 B20 B22 B18 -0.4(5)
B15 B20 B22 B18 63.6(5)
B21 B20 B22 B18 100.4(4)
B19 B20 B22 B18 -37.0(4)
B14 B20 B22 B21 -100.9(4)
B15 B20 B22 B21 -36.9(3)
B19 B20 B22 B21 -137.4(4)
B16 B21 B22 B17 -37.8(3)
B15 B21 B22 B17 -101.8(4)
B20 B21 B22 B17 -138.9(4)
B17 B21 B22 B19 100.7(4)
B16 B21 B22 B19 62.9(4)
B15 B21 B22 B19 -1.1(5)
B20 B21 B22 B19 -38.2(3)
B17 B21 B22 B18 37.7(3)
B16 B21 B22 B18 -0.1(5)
B15 B21 B22 B18 -64.1(4)
B20 B21 B22 B18 -101.2(4)
B17 B21 B22 B20 138.9(4)
B16 B21 B22 B20 101.1(4)
B15 B21 B22 B20 37.1(3)
B10 B5 C1 B4 -39.1(3)
B6 B5 C1 B4 -140.7(4)
B11 B5 C1 B4 -102.5(4)
B10 B5 C1 C2 62.8(4)
B4 B5 C1 C2 101.9(4)
B6 B5 C1 C2 -38.8(3)
B11 B5 C1 C2 -0.6(4)
B10 B5 C1 B6 101.5(4)
B4 B5 C1 B6 140.7(4)
B11 B5 C1 B6 38.2(3)
B10 B5 C1 B3 -1.1(5)
B4 B5 C1 B3 38.0(3)
B6 B5 C1 B3 -102.6(4)
B11 B5 C1 B3 -64.5(4)
B10 B5 C1 S1 -152.6(3)
B4 B5 C1 S1 -113.4(4)
B6 B5 C1 S1 105.9(4)
B11 B5 C1 S1 144.1(3)
B10 B4 C1 B5 38.1(3)
B3 B4 C1 B5 140.2(4)
B9 B4 C1 B5 100.5(4)
B5 B4 C1 C2 -102.1(4)
B10 B4 C1 C2 -64.0(4)
B3 B4 C1 C2 38.2(3)
B9 B4 C1 C2 -1.6(5)
B5 B4 C1 B6 -38.3(4)
B10 B4 C1 B6 -0.2(5)
B3 B4 C1 B6 101.9(4)
B9 B4 C1 B6 62.2(5)
B5 B4 C1 B3 -140.2(4)
B10 B4 C1 B3 -102.1(4)
B9 B4 C1 B3 -39.7(3)
B5 B4 C1 S1 109.2(4)
B10 B4 C1 S1 147.3(3)
B3 B4 C1 S1 -110.6(4)
B9 B4 C1 S1 -150.3(3)
C2 B6 C1 B5 -136.3(4)
B11 B6 C1 B5 -38.4(3)
B7 B6 C1 B5 -100.6(4)
C2 B6 C1 B4 -97.7(4)
B11 B6 C1 B4 0.2(5)
B7 B6 C1 B4 -62.1(5)
B5 B6 C1 B4 38.6(4)
B11 B6 C1 C2 97.9(4)
B7 B6 C1 C2 35.7(3)
B5 B6 C1 C2 136.3(4)
C2 B6 C1 B3 -29.9(3)
B11 B6 C1 B3 68.0(4)
B7 B6 C1 B3 5.8(5)
B5 B6 C1 B3 106.4(4)
C2 B6 C1 S1 112.7(3)
B11 B6 C1 S1 -149.4(3)
B7 B6 C1 S1 148.4(3)
B5 B6 C1 S1 -111.0(3)
C8 B3 C1 B5 -166.9(4)
C2 B3 C1 B5 98.4(4)
B9 B3 C1 B5 1.2(4)
B8 B3 C1 B5 62.5(4)
B4 B3 C1 B5 -38.6(4)
C8 B3 C1 B4 -128.3(5)
C2 B3 C1 B4 137.1(4)
B9 B3 C1 B4 39.8(3)
B8 B3 C1 B4 101.1(4)
C8 B3 C1 C2 94.6(4)
B9 B3 C1 C2 -97.3(3)
B8 B3 C1 C2 -36.0(3)
B4 B3 C1 C2 -137.1(4)
C8 B3 C1 B6 124.4(4)
C2 B3 C1 B6 29.8(3)
B9 B3 C1 B6 -67.5(4)
B8 B3 C1 B6 -6.2(4)
B4 B3 C1 B6 -107.3(4)
C8 B3 C1 S1 -16.0(5)
C2 B3 C1 S1 -110.7(3)
B9 B3 C1 S1 152.1(3)
B8 B3 C1 S1 -146.6(3)
B4 B3 C1 S1 112.3(4)
B9 B8 C2 B7 -103.5(4)
B12 B8 C2 B7 -40.0(3)
B3 B8 C2 B7 -143.8(4)
B9 B8 C2 B6 -66.8(4)
B12 B8 C2 B6 -3.3(5)
B7 B8 C2 B6 36.7(4)
B3 B8 C2 B6 -107.1(4)
B9 B8 C2 C1 0.6(4)
B12 B8 C2 C1 64.0(4)
B7 B8 C2 C1 104.1(4)
B3 B8 C2 C1 -39.8(3)
B9 B8 C2 B3 40.3(3)
B12 B8 C2 B3 103.8(4)
B7 B8 C2 B3 143.8(4)
B9 B8 C2 S2 137.5(3)
B12 B8 C2 S2 -159.0(3)
B7 B8 C2 S2 -119.0(4)
B3 B8 C2 S2 97.2(3)
B11 B7 C2 B8 101.8(4)
B6 B7 C2 B8 142.3(4)
B12 B7 C2 B8 39.0(3)
B11 B7 C2 B6 -40.4(3)
B8 B7 C2 B6 -142.3(4)
B12 B7 C2 B6 -103.3(4)
B11 B7 C2 C1 -2.3(5)
B6 B7 C2 C1 38.1(3)
B8 B7 C2 C1 -104.2(4)
B12 B7 C2 C1 -65.2(4)
B11 B7 C2 B3 66.1(5)
B6 B7 C2 B3 106.6(4)
B8 B7 C2 B3 -35.7(4)
B12 B7 C2 B3 3.3(5)
B11 B7 C2 S2 -150.2(3)
B6 B7 C2 S2 -109.7(4)
B8 B7 C2 S2 108.0(4)
B12 B7 C2 S2 147.0(3)
C1 B6 C2 B8 102.2(4)
B11 B6 C2 B8 3.0(5)
B7 B6 C2 B8 -37.0(4)
B5 B6 C2 B8 65.7(4)
C1 B6 C2 B7 139.2(4)
B11 B6 C2 B7 40.0(3)
B5 B6 C2 B7 102.7(4)
B11 B6 C2 C1 -99.2(4)
B7 B6 C2 C1 -139.2(4)
B5 B6 C2 C1 -36.5(3)
C1 B6 C2 B3 31.9(3)
B11 B6 C2 B3 -67.3(4)
B7 B6 C2 B3 -107.3(4)
B5 B6 C2 B3 -4.6(5)
C1 B6 C2 S2 -102.6(3)
B11 B6 C2 S2 158.3(3)
B7 B6 C2 S2 118.2(4)
B5 B6 C2 S2 -139.1(3)
B5 C1 C2 B8 -66.8(4)
B4 C1 C2 B8 0.7(5)
B6 C1 C2 B8 -107.3(4)
B3 C1 C2 B8 40.0(3)
S1 C1 C2 B8 149.6(3)
B5 C1 C2 B7 1.9(4)
B4 C1 C2 B7 69.4(4)
B6 C1 C2 B7 -38.6(3)
B3 C1 C2 B7 108.8(4)
S1 C1 C2 B7 -141.7(3)
B5 C1 C2 B6 40.5(3)
B4 C1 C2 B6 107.9(4)
B3 C1 C2 B6 147.3(4)
S1 C1 C2 B6 -103.2(4)
B5 C1 C2 B3 -106.9(4)
B4 C1 C2 B3 -39.4(3)
B6 C1 C2 B3 -147.3(4)
S1 C1 C2 B3 109.5(3)
B5 C1 C2 S2 154.0(3)
B4 C1 C2 S2 -138.6(3)
B6 C1 C2 S2 113.5(3)
B3 C1 C2 S2 -99.2(3)
S1 C1 C2 S2 10.3(4)
C8 B3 C2 B8 106.6(4)
B9 B3 C2 B8 -39.6(3)
C1 B3 C2 B8 -137.8(4)
B4 B3 C2 B8 -102.0(4)
C8 B3 C2 B7 142.4(4)
B9 B3 C2 B7 -3.7(5)
C1 B3 C2 B7 -101.9(4)
B8 B3 C2 B7 35.9(4)
B4 B3 C2 B7 -66.1(4)
C8 B3 C2 B6 -147.3(4)
B9 B3 C2 B6 66.5(4)
C1 B3 C2 B6 -31.6(3)
B8 B3 C2 B6 106.1(4)
B4 B3 C2 B6 4.1(5)
C8 B3 C2 C1 -115.7(4)
B9 B3 C2 C1 98.1(4)
B8 B3 C2 C1 137.8(4)
B4 B3 C2 C1 35.8(3)
C8 B3 C2 S2 -7.5(4)
B9 B3 C2 S2 -153.7(3)
C1 B3 C2 S2 108.2(3)
B8 B3 C2 S2 -114.1(3)
B4 B3 C2 S2 143.9(3)
C8 C3 C4 C10 -109.5(4)
S2 C3 C4 C10 15.9(5)
C8 C3 C4 C5 9.8(4)
S2 C3 C4 C5 135.3(3)
C10 C4 C5 C6 -172.7(4)
C3 C4 C5 C6 60.6(4)
C10 C4 C5 C9 82.3(4)
C3 C4 C5 C9 -44.4(4)
C6 C5 C9 C8 -49.2(4)
C4 C5 C9 C8 60.4(4)
C5 C9 C8 C7 49.0(4)
C5 C9 C8 B3 -174.9(4)
C5 C9 C8 C3 -53.2(4)
C2 B3 C8 C7 -126.1(4)
B9 B3 C8 C7 5.6(7)
C1 B3 C8 C7 169.6(3)
B8 B3 C8 C7 -63.8(5)
B4 B3 C8 C7 96.7(6)
C2 B3 C8 C9 105.8(4)
B9 B3 C8 C9 -122.5(5)
C1 B3 C8 C9 41.5(6)
B8 B3 C8 C9 168.1(4)
B4 B3 C8 C9 -31.4(8)
C2 B3 C8 C3 -13.0(4)
B9 B3 C8 C3 118.7(5)
C1 B3 C8 C3 -77.3(4)
B8 B3 C8 C3 49.3(5)
B4 B3 C8 C3 -150.3(5)
C4 C3 C8 C7 -74.3(4)
S2 C3 C8 C7 154.2(3)
C4 C3 C8 C9 26.7(4)
S2 C3 C8 C9 -104.7(3)
C4 C3 C8 B3 160.2(3)
S2 C3 C8 B3 28.7(4)
C9 C8 C7 C6 -33.4(5)
B3 C8 C7 C6 -173.0(4)
C3 C8 C7 C6 69.8(5)
C8 C7 C6 C5 1.5(6)
C9 C5 C6 C7 31.9(5)
C4 C5 C6 C7 -72.4(5)
C3 C4 C10 O1 17.7(6)
C5 C4 C10 O1 -97.3(5)
C3 C4 C10 C11 -166.1(4)
C5 C4 C10 C11 78.9(5)
O1 C10 C11 C15 -7.6(7)
C4 C10 C11 C15 176.0(4)
O1 C10 C11 C12 -178.9(4)
C4 C10 C11 C12 4.7(7)
O1 C10 C11 Fe1 -92.9(4)
C4 C10 C11 Fe1 90.7(4)
C15 C11 C12 C13 1.1(5)
C10 C11 C12 C13 173.5(4)
Fe1 C11 C12 C13 60.9(3)
C15 C11 C12 Fe1 -59.8(3)
C10 C11 C12 Fe1 112.7(4)
C11 C12 C13 C14 -0.8(5)
Fe1 C12 C13 C14 59.1(3)
C11 C12 C13 Fe1 -59.8(3)
C12 C13 C14 C15 0.1(6)
Fe1 C13 C14 C15 58.1(3)
C12 C13 C14 Fe1 -57.9(3)
C13 C14 C15 C11 0.6(5)
Fe1 C14 C15 C11 59.0(3)
C13 C14 C15 Fe1 -58.4(3)
C10 C11 C15 C14 -173.9(4)
C12 C11 C15 C14 -1.1(5)
Fe1 C11 C15 C14 -60.1(3)
C10 C11 C15 Fe1 -113.7(4)
C12 C11 C15 Fe1 59.1(3)
C20 C16 C17 C18 -0.3(8)
Fe1 C16 C17 C18 -60.0(5)
C20 C16 C17 Fe1 59.7(5)
C16 C17 C18 C19 -0.1(7)
Fe1 C17 C18 C19 -60.9(4)
C16 C17 C18 Fe1 60.7(5)
C17 C18 C19 C20 0.5(7)
Fe1 C18 C19 C20 -60.5(4)
C17 C18 C19 Fe1 61.0(4)
C17 C16 C20 C19 0.6(8)
Fe1 C16 C20 C19 60.5(5)
C17 C16 C20 Fe1 -59.9(5)
C18 C19 C20 C16 -0.7(7)
Fe1 C19 C20 C16 -60.8(5)
C18 C19 C20 Fe1 60.2(4)
B20 B14 C21 B15 38.4(4)
B19 B14 C21 B15 101.8(4)
B13 B14 C21 B15 140.4(4)
B20 B14 C21 C22 -63.1(4)
B19 B14 C21 C22 0.3(4)
B15 B14 C21 C22 -101.5(3)
B13 B14 C21 C22 38.9(3)
B20 B14 C21 B13 -102.0(4)
B19 B14 C21 B13 -38.6(4)
B15 B14 C21 B13 -140.4(4)
B20 B14 C21 B16 0.8(5)
B19 B14 C21 B16 64.2(5)
B15 B14 C21 B16 -37.6(4)
B13 B14 C21 B16 102.8(4)
B20 B14 C21 S3 153.7(3)
B19 B14 C21 S3 -142.9(3)
B15 B14 C21 S3 115.3(4)
B13 B14 C21 S3 -104.3(4)
B21 B15 C21 B14 -100.6(4)
B16 B15 C21 B14 -140.4(4)
B20 B15 C21 B14 -37.7(4)
B21 B15 C21 C22 1.6(4)
B16 B15 C21 C22 -38.2(3)
B20 B15 C21 C22 64.5(4)
B14 B15 C21 C22 102.2(4)
B21 B15 C21 B13 -62.2(4)
B16 B15 C21 B13 -102.0(4)
B20 B15 C21 B13 0.7(5)
B14 B15 C21 B13 38.4(4)
B21 B15 C21 B16 39.8(3)
B20 B15 C21 B16 102.7(4)
B14 B15 C21 B16 140.4(4)
B21 B15 C21 S3 151.7(3)
B16 B15 C21 S3 111.8(4)
B20 B15 C21 S3 -145.4(3)
B14 B15 C21 S3 -107.7(4)
C22 B13 C21 B14 136.2(4)
B19 B13 C21 B14 38.3(4)
B18 B13 C21 B14 100.0(4)
C22 B13 C21 B15 97.5(4)
B19 B13 C21 B15 -0.4(5)
B18 B13 C21 B15 61.3(4)
B14 B13 C21 B15 -38.7(4)
B19 B13 C21 C22 -97.9(4)
B18 B13 C21 C22 -36.2(3)
B14 B13 C21 C22 -136.2(4)
C22 B13 C21 B16 30.1(3)
B19 B13 C21 B16 -67.8(4)
B18 B13 C21 B16 -6.0(4)
B14 B13 C21 B16 -106.1(4)
C22 B13 C21 S3 -113.2(3)
B19 B13 C21 S3 148.9(3)
B18 B13 C21 S3 -149.3(3)
B14 B13 C21 S3 110.6(3)
C28 B16 C21 B14 167.3(4)
C22 B16 C21 B14 -98.6(4)
B21 B16 C21 B14 -0.9(5)
B15 B16 C21 B14 38.3(4)
B17 B16 C21 B14 -62.3(4)
C28 B16 C21 B15 129.0(4)
C22 B16 C21 B15 -136.9(4)
B21 B16 C21 B15 -39.2(3)
B17 B16 C21 B15 -100.6(4)
C28 B16 C21 C22 -94.1(4)
B21 B16 C21 C22 97.7(3)
B15 B16 C21 C22 136.9(4)
B17 B16 C21 C22 36.3(3)
C28 B16 C21 B13 -124.2(4)
C22 B16 C21 B13 -30.1(3)
B21 B16 C21 B13 67.6(4)
B15 B16 C21 B13 106.8(4)
B17 B16 C21 B13 6.2(4)
C28 B16 C21 S3 15.6(5)
C22 B16 C21 S3 109.7(3)
B21 B16 C21 S3 -152.6(3)
B15 B16 C21 S3 -113.4(4)
B17 B16 C21 S3 146.0(3)
B22 B17 C22 B13 3.2(5)
B21 B17 C22 B13 66.9(4)
B18 B17 C22 B13 -36.8(4)
B16 B17 C22 B13 106.4(4)
B22 B17 C22 B18 39.9(3)
B21 B17 C22 B18 103.7(4)
B16 B17 C22 B18 143.1(4)
B22 B17 C22 C21 -63.5(4)
B21 B17 C22 C21 0.2(4)
B18 B17 C22 C21 -103.5(4)
B16 B17 C22 C21 39.7(3)
B22 B17 C22 B16 -103.2(4)
B21 B17 C22 B16 -39.5(3)
B18 B17 C22 B16 -143.1(4)
B22 B17 C22 S4 160.0(3)
B21 B17 C22 S4 -136.2(3)
B18 B17 C22 S4 120.1(4)
B16 B17 C22 S4 -96.8(3)
C21 B13 C22 B17 -102.1(4)
B19 B13 C22 B17 -3.1(5)
B18 B13 C22 B17 36.7(4)
B14 B13 C22 B17 -65.1(5)
C21 B13 C22 B18 -138.8(3)
B19 B13 C22 B18 -39.7(4)
B14 B13 C22 B18 -101.8(4)
B19 B13 C22 C21 99.1(4)
B18 B13 C22 C21 138.8(3)
B14 B13 C22 C21 37.0(3)
C21 B13 C22 B16 -31.7(3)
B19 B13 C22 B16 67.4(5)
B18 B13 C22 B16 107.1(4)
B14 B13 C22 B16 5.3(5)
C21 B13 C22 S4 102.2(3)
B19 B13 C22 S4 -158.7(3)
B18 B13 C22 S4 -119.0(4)
B14 B13 C22 S4 139.3(3)
B19 B18 C22 B17 -101.8(4)
B22 B18 C22 B17 -39.6(3)
B13 B18 C22 B17 -142.2(4)
B19 B18 C22 B13 40.3(3)
B22 B18 C22 B13 102.5(4)
B17 B18 C22 B13 142.2(4)
B19 B18 C22 C21 2.2(5)
B22 B18 C22 C21 64.4(4)
B17 B18 C22 C21 104.0(4)
B13 B18 C22 C21 -38.1(3)
B19 B18 C22 B16 -65.5(4)
B22 B18 C22 B16 -3.2(5)
B17 B18 C22 B16 36.4(4)
B13 B18 C22 B16 -105.8(4)
B19 B18 C22 S4 152.2(3)
B22 B18 C22 S4 -145.6(3)
B17 B18 C22 S4 -106.0(4)
B13 B18 C22 S4 111.9(4)
B14 C21 C22 B17 66.2(4)
B15 C21 C22 B17 -1.2(4)
B13 C21 C22 B17 106.7(4)
B16 C21 C22 B17 -40.4(3)
S3 C21 C22 B17 -152.0(3)
B14 C21 C22 B13 -40.5(3)
B15 C21 C22 B13 -107.8(4)
B16 C21 C22 B13 -147.1(4)
S3 C21 C22 B13 101.4(4)
B14 C21 C22 B18 -1.6(4)
B15 C21 C22 B18 -68.9(4)
B13 C21 C22 B18 38.9(3)
B16 C21 C22 B18 -108.2(4)
S3 C21 C22 B18 140.3(3)
B14 C21 C22 B16 106.6(4)
B15 C21 C22 B16 39.2(3)
B13 C21 C22 B16 147.1(4)
S3 C21 C22 B16 -111.6(3)
B14 C21 C22 S4 -155.8(3)
B15 C21 C22 S4 136.9(3)
B13 C21 C22 S4 -115.3(3)
B16 C21 C22 S4 97.7(3)
S3 C21 C22 S4 -13.9(4)
C28 B16 C22 B17 -106.0(4)
C21 B16 C22 B17 137.6(3)
B21 B16 C22 B17 39.2(3)
B15 B16 C22 B17 101.1(4)
C28 B16 C22 B13 147.9(4)
C21 B16 C22 B13 31.5(3)
B21 B16 C22 B13 -66.9(4)
B15 B16 C22 B13 -5.0(5)
B17 B16 C22 B13 -106.1(4)
C28 B16 C22 B18 -142.1(4)
C21 B16 C22 B18 101.5(4)
B21 B16 C22 B18 3.1(4)
B15 B16 C22 B18 65.0(4)
B17 B16 C22 B18 -36.1(4)
C28 B16 C22 C21 116.4(4)
B21 B16 C22 C21 -98.3(3)
B15 B16 C22 C21 -36.5(3)
B17 B16 C22 C21 -137.6(3)
C28 B16 C22 S4 7.4(4)
C21 B16 C22 S4 -109.1(3)
B21 B16 C22 S4 152.6(3)
B15 B16 C22 S4 -145.5(3)
B17 B16 C22 S4 113.4(3)
C28 C23 C24 C30 -127.6(4)
S4 C23 C24 C30 110.4(4)
C28 C23 C24 C25 -7.8(4)
S4 C23 C24 C25 -129.8(3)
C30 C24 C25 C26 59.7(5)
C23 C24 C25 C26 -61.1(4)
C30 C24 C25 C29 163.5(4)
C23 C24 C25 C29 42.7(4)
C29 C25 C26 C27 -31.6(5)
C24 C25 C26 C27 71.7(5)
C25 C26 C27 C28 -1.4(5)
C26 C27 C28 C29 33.5(5)
C26 C27 C28 C23 -69.2(4)
C26 C27 C28 B16 173.4(4)
C24 C23 C28 C27 72.6(4)
S4 C23 C28 C27 -160.6(3)
C24 C23 C28 C29 -29.3(4)
S4 C23 C28 C29 97.5(3)
C24 C23 C28 B16 -161.8(3)
S4 C23 C28 B16 -35.0(4)
C22 B16 C28 C27 131.6(4)
C21 B16 C28 C27 -163.8(3)
B21 B16 C28 C27 0.6(7)
B15 B16 C28 C27 -89.0(6)
B17 B16 C28 C27 69.3(5)
C22 B16 C28 C29 -99.8(4)
C21 B16 C28 C29 -35.2(6)
B21 B16 C28 C29 129.2(5)
B15 B16 C28 C29 39.6(7)
B17 B16 C28 C29 -162.1(4)
C22 B16 C28 C23 17.0(4)
C21 B16 C28 C23 81.6(4)
B21 B16 C28 C23 -114.0(5)
B15 B16 C28 C23 156.4(5)
B17 B16 C28 C23 -45.3(4)
C26 C25 C29 C28 48.6(4)
C24 C25 C29 C28 -60.6(4)
C27 C28 C29 C25 -49.1(4)
C23 C28 C29 C25 54.9(4)
B16 C28 C29 C25 174.8(4)
C23 C24 C30 O2 20.8(6)
C25 C24 C30 O2 -92.5(6)
C23 C24 C30 C31 -163.1(4)
C25 C24 C30 C31 83.6(5)
O2 C30 C31 C48 1.3(7)
C24 C30 C31 C48 -174.8(4)
O2 C30 C31 C32 -170.5(5)
C24 C30 C31 C32 13.4(7)
O2 C30 C31 Fe2 -83.4(6)
C24 C30 C31 Fe2 100.5(4)
C48 C31 C32 C33 -0.8(5)
C30 C31 C32 C33 172.0(5)
Fe2 C31 C32 C33 59.9(4)
C48 C31 C32 Fe2 -60.7(3)
C30 C31 C32 Fe2 112.1(5)
C31 C32 C33 C34 1.1(6)
Fe2 C32 C33 C34 60.1(4)
C31 C32 C33 Fe2 -58.9(3)
C32 C33 C34 C48 -1.0(6)
Fe2 C33 C34 C48 58.1(4)
C32 C33 C34 Fe2 -59.1(4)
C39 C35 C36 C37 0.0(8)
Fe2 C35 C36 C37 -60.6(5)
C39 C35 C36 Fe2 60.6(5)
C35 C36 C37 C38 -2.7(8)
Fe2 C36 C37 C38 -63.5(5)
C35 C36 C37 Fe2 60.8(5)
C36 C37 C38 C39 4.5(8)
Fe2 C37 C38 C39 -56.8(5)
C36 C37 C38 Fe2 61.4(5)
C36 C35 C39 C38 2.8(8)
Fe2 C35 C39 C38 62.2(5)
C36 C35 C39 Fe2 -59.3(5)
C37 C38 C39 C35 -4.7(9)
Fe2 C38 C39 C35 -61.5(5)
C37 C38 C39 Fe2 56.7(5)
C33 C34 C48 C31 0.5(6)
Fe2 C34 C48 C31 58.7(3)
C33 C34 C48 Fe2 -58.2(4)
C32 C31 C48 C34 0.2(6)
C30 C31 C48 C34 -173.2(4)
Fe2 C31 C48 C34 -60.1(4)
C32 C31 C48 Fe2 60.3(3)
C30 C31 C48 Fe2 -113.1(4)
C19 C18 Fe1 C17 117.7(6)
C17 C18 Fe1 C20 -77.9(5)
C19 C18 Fe1 C20 39.8(4)
C17 C18 Fe1 C12 136.8(4)
C19 C18 Fe1 C12 -105.5(4)
C17 C18 Fe1 C16 -35.5(4)
C19 C18 Fe1 C16 82.2(4)
C17 C18 Fe1 C11 90.9(5)
C19 C18 Fe1 C11 -151.4(4)
C17 C18 Fe1 C19 -117.7(6)
C17 C18 Fe1 C15 51.9(6)
C19 C18 Fe1 C15 169.6(4)
C17 C18 Fe1 C13 177.0(4)
C19 C18 Fe1 C13 -65.3(5)
C17 C18 Fe1 C14 -138.5(17)
C19 C18 Fe1 C14 -21(2)
C16 C17 Fe1 C18 -120.4(7)
C16 C17 Fe1 C20 -36.4(5)
C18 C17 Fe1 C20 84.0(5)
C16 C17 Fe1 C12 174.8(4)
C18 C17 Fe1 C12 -64.8(6)
C18 C17 Fe1 C16 120.4(7)
C16 C17 Fe1 C11 132.5(5)
C18 C17 Fe1 C11 -107.1(5)
C16 C17 Fe1 C19 -81.0(5)
C18 C17 Fe1 C19 39.3(4)
C16 C17 Fe1 C15 87.8(5)
C18 C17 Fe1 C15 -151.9(4)
C16 C17 Fe1 C13 -140(2)
C18 C17 Fe1 C13 -19(3)
C16 C17 Fe1 C14 50.1(7)
C18 C17 Fe1 C14 170.4(4)
C16 C20 Fe1 C18 78.4(5)
C19 C20 Fe1 C18 -40.4(4)
C16 C20 Fe1 C17 35.5(5)
C19 C20 Fe1 C17 -83.3(5)
C16 C20 Fe1 C12 172.2(5)
C19 C20 Fe1 C12 53.4(7)
C19 C20 Fe1 C16 -118.9(7)
C16 C20 Fe1 C11 -35.2(14)
C19 C20 Fe1 C11 -154.1(11)
C16 C20 Fe1 C19 118.9(7)
C16 C20 Fe1 C15 -68.9(5)
C19 C20 Fe1 C15 172.3(4)
C16 C20 Fe1 C13 -151.4(5)
C19 C20 Fe1 C13 89.7(5)
C16 C20 Fe1 C14 -108.9(5)
C19 C20 Fe1 C14 132.3(5)
C13 C12 Fe1 C18 135.2(4)
C11 C12 Fe1 C18 -107.1(4)
C13 C12 Fe1 C17 173.0(4)
C11 C12 Fe1 C17 -69.3(4)
C13 C12 Fe1 C20 54.8(6)
C11 C12 Fe1 C20 172.5(4)
C13 C12 Fe1 C16 -163.1(18)
C11 C12 Fe1 C16 -45.4(19)
C13 C12 Fe1 C11 -117.7(4)
C13 C12 Fe1 C19 90.3(4)
C11 C12 Fe1 C19 -152.0(4)
C13 C12 Fe1 C15 -79.6(3)
C11 C12 Fe1 C15 38.1(2)
C11 C12 Fe1 C13 117.7(4)
C13 C12 Fe1 C14 -36.3(3)
C11 C12 Fe1 C14 81.5(3)
C17 C16 Fe1 C18 36.8(5)
C20 C16 Fe1 C18 -83.8(5)
C20 C16 Fe1 C17 -120.6(7)
C17 C16 Fe1 C20 120.6(7)
C17 C16 Fe1 C12 -28(2)
C20 C16 Fe1 C12 -148.4(17)
C17 C16 Fe1 C11 -67.9(6)
C20 C16 Fe1 C11 171.5(4)
C17 C16 Fe1 C19 82.2(5)
C20 C16 Fe1 C19 -38.4(5)
C17 C16 Fe1 C15 -108.5(5)
C20 C16 Fe1 C15 130.9(5)
C17 C16 Fe1 C13 172.4(5)
C20 C16 Fe1 C13 51.8(7)
C17 C16 Fe1 C14 -151.8(5)
C20 C16 Fe1 C14 87.6(5)
C15 C11 Fe1 C18 -149.1(4)
C10 C11 Fe1 C18 -30.3(5)
C12 C11 Fe1 C18 92.5(4)
C15 C11 Fe1 C17 -106.5(4)
C10 C11 Fe1 C17 12.2(5)
C12 C11 Fe1 C17 135.1(4)
C15 C11 Fe1 C20 -40.1(13)
C10 C11 Fe1 C20 78.6(13)
C12 C11 Fe1 C20 -158.5(12)
C15 C11 Fe1 C12 118.4(4)
C10 C11 Fe1 C12 -122.9(5)
C15 C11 Fe1 C16 -69.2(4)
C10 C11 Fe1 C16 49.6(5)
C12 C11 Fe1 C16 172.4(4)
C15 C11 Fe1 C19 173.3(4)
C10 C11 Fe1 C19 -68.0(6)
C12 C11 Fe1 C19 54.9(5)
C10 C11 Fe1 C15 118.7(5)
C12 C11 Fe1 C15 -118.4(4)
C15 C11 Fe1 C13 80.3(3)
C10 C11 Fe1 C13 -161.0(4)
C12 C11 Fe1 C13 -38.1(3)
C15 C11 Fe1 C14 37.4(3)
C10 C11 Fe1 C14 156.2(4)
C12 C11 Fe1 C14 -81.0(3)
C20 C19 Fe1 C18 115.1(5)
C20 C19 Fe1 C17 77.7(4)
C18 C19 Fe1 C17 -37.3(4)
C18 C19 Fe1 C20 -115.1(5)
C20 C19 Fe1 C12 -151.7(4)
C18 C19 Fe1 C12 93.3(4)
C20 C19 Fe1 C16 36.6(4)
C18 C19 Fe1 C16 -78.5(4)
C20 C19 Fe1 C11 170.8(4)
C18 C19 Fe1 C11 55.7(6)
C20 C19 Fe1 C15 -33.5(14)
C18 C19 Fe1 C15 -148.6(11)
C20 C19 Fe1 C13 -108.1(5)
C18 C19 Fe1 C13 136.9(4)
C20 C19 Fe1 C14 -68.7(5)
C18 C19 Fe1 C14 176.2(4)
C14 C15 Fe1 C18 177.8(4)
C11 C15 Fe1 C18 58.7(5)
C14 C15 Fe1 C17 -148.6(4)
C11 C15 Fe1 C17 92.3(4)
C14 C15 Fe1 C20 -70.1(5)
C11 C15 Fe1 C20 170.8(4)
C14 C15 Fe1 C12 80.1(3)
C11 C15 Fe1 C12 -39.0(2)
C14 C15 Fe1 C16 -108.2(4)
C11 C15 Fe1 C16 132.7(4)
C14 C15 Fe1 C11 119.1(4)
C14 C15 Fe1 C19 -42.0(13)
C11 C15 Fe1 C19 -161.1(11)
C14 C15 Fe1 C13 36.5(3)
C11 C15 Fe1 C13 -82.6(3)
C11 C15 Fe1 C14 -119.1(4)
C14 C13 Fe1 C18 171.3(4)
C12 C13 Fe1 C18 -67.8(4)
C14 C13 Fe1 C17 -172(2)
C12 C13 Fe1 C17 -51(2)
C14 C13 Fe1 C20 88.1(4)
C12 C13 Fe1 C20 -151.0(4)
C14 C13 Fe1 C12 -120.9(4)
C14 C13 Fe1 C16 54.9(6)
C12 C13 Fe1 C16 175.8(5)
C14 C13 Fe1 C11 -81.4(3)
C12 C13 Fe1 C11 39.5(3)
C14 C13 Fe1 C19 131.8(4)
C12 C13 Fe1 C19 -107.3(4)
C14 C13 Fe1 C15 -37.0(3)
C12 C13 Fe1 C15 83.9(3)
C12 C13 Fe1 C14 120.9(4)
C13 C14 Fe1 C18 -50.9(18)
C15 C14 Fe1 C18 -171.4(16)
C13 C14 Fe1 C17 178.3(5)
C15 C14 Fe1 C17 57.8(6)
C13 C14 Fe1 C20 -108.9(4)
C15 C14 Fe1 C20 130.6(4)
C13 C14 Fe1 C12 36.9(3)
C15 C14 Fe1 C12 -83.6(3)
C13 C14 Fe1 C16 -150.2(4)
C15 C14 Fe1 C16 89.3(4)
C13 C14 Fe1 C11 82.3(3)
C15 C14 Fe1 C11 -38.2(3)
C13 C14 Fe1 C19 -69.1(5)
C15 C14 Fe1 C19 170.4(4)
C13 C14 Fe1 C15 120.5(5)
C15 C14 Fe1 C13 -120.5(5)
C37 C36 Fe2 C31 -125.5(5)
C35 C36 Fe2 C31 116.4(5)
C35 C36 Fe2 C37 -118.1(7)
C37 C36 Fe2 C32 -81.7(5)
C35 C36 Fe2 C32 160.2(4)
C37 C36 Fe2 C35 118.1(7)
C37 C36 Fe2 C39 81.5(5)
C35 C36 Fe2 C39 -36.5(4)
C37 C36 Fe2 C48 -166.2(4)
C35 C36 Fe2 C48 75.8(5)
C37 C36 Fe2 C33 -46.6(8)
C35 C36 Fe2 C33 -164.6(5)
C37 C36 Fe2 C34 163.4(10)
C35 C36 Fe2 C34 45.3(14)
C37 C36 Fe2 C38 38.6(5)
C35 C36 Fe2 C38 -79.5(5)
C48 C31 Fe2 C36 -129.5(4)
C32 C31 Fe2 C36 112.9(4)
C30 C31 Fe2 C36 -11.7(5)
C48 C31 Fe2 C37 -170.9(4)
C32 C31 Fe2 C37 71.6(4)
C30 C31 Fe2 C37 -53.1(5)
C48 C31 Fe2 C32 117.6(4)
C30 C31 Fe2 C32 -124.6(5)
C48 C31 Fe2 C35 -86.6(4)
C32 C31 Fe2 C35 155.8(4)
C30 C31 Fe2 C35 31.2(5)
C48 C31 Fe2 C39 -56.7(7)
C32 C31 Fe2 C39 -174.3(7)
C30 C31 Fe2 C39 61.1(8)
C32 C31 Fe2 C48 -117.6(4)
C30 C31 Fe2 C48 117.8(5)
C48 C31 Fe2 C33 80.2(3)
C32 C31 Fe2 C33 -37.3(3)
C30 C31 Fe2 C33 -162.0(4)
C48 C31 Fe2 C34 36.8(3)
C32 C31 Fe2 C34 -80.8(3)
C30 C31 Fe2 C34 154.6(4)
C48 C31 Fe2 C38 167.0(9)
C32 C31 Fe2 C38 49.4(10)
C30 C31 Fe2 C38 -75.2(10)
C38 C37 Fe2 C36 115.2(7)
C38 C37 Fe2 C31 -170.4(4)
C36 C37 Fe2 C31 74.4(6)
C38 C37 Fe2 C32 -129.7(5)
C36 C37 Fe2 C32 115.1(5)
C38 C37 Fe2 C35 76.8(5)
C36 C37 Fe2 C35 -38.4(5)
C38 C37 Fe2 C39 35.2(4)
C36 C37 Fe2 C39 -80.0(5)
C38 C37 Fe2 C48 164.5(9)
C36 C37 Fe2 C48 49.3(14)
C38 C37 Fe2 C33 -87.4(5)
C36 C37 Fe2 C33 157.4(5)
C38 C37 Fe2 C34 -56.7(8)
C36 C37 Fe2 C34 -171.9(6)
C36 C37 Fe2 C38 -115.2(7)
C33 C32 Fe2 C36 155.3(4)
C31 C32 Fe2 C36 -85.2(4)
C33 C32 Fe2 C31 -119.4(4)
C33 C32 Fe2 C37 113.1(4)
C31 C32 Fe2 C37 -127.5(3)
C33 C32 Fe2 C35 -174.0(6)
C31 C32 Fe2 C35 -54.5(7)
C33 C32 Fe2 C39 51.3(12)
C31 C32 Fe2 C39 170.8(11)
C33 C32 Fe2 C48 -80.8(3)
C31 C32 Fe2 C48 38.6(3)
C31 C32 Fe2 C33 119.4(4)
C33 C32 Fe2 C34 -37.8(3)
C31 C32 Fe2 C34 81.6(3)
C33 C32 Fe2 C38 75.9(5)
C31 C32 Fe2 C38 -164.7(4)
C39 C35 Fe2 C36 -118.4(8)
C39 C35 Fe2 C31 159.5(5)
C36 C35 Fe2 C31 -82.1(5)
C39 C35 Fe2 C37 -80.1(6)
C36 C35 Fe2 C37 38.4(5)
C39 C35 Fe2 C32 -161.8(6)
C36 C35 Fe2 C32 -43.4(9)
C36 C35 Fe2 C39 118.4(8)
C39 C35 Fe2 C48 115.1(5)
C36 C35 Fe2 C48 -126.5(5)
C39 C35 Fe2 C33 33.3(13)
C36 C35 Fe2 C33 151.7(10)
C39 C35 Fe2 C34 73.9(6)
C36 C35 Fe2 C34 -167.7(4)
C39 C35 Fe2 C38 -37.7(5)
C36 C35 Fe2 C38 80.7(5)
C35 C39 Fe2 C36 38.8(5)
C38 C39 Fe2 C36 -79.6(6)
C35 C39 Fe2 C31 -43.8(10)
C38 C39 Fe2 C31 -162.2(5)
C35 C39 Fe2 C37 83.4(6)
C38 C39 Fe2 C37 -35.1(5)
C35 C39 Fe2 C32 150.3(10)
C38 C39 Fe2 C32 31.8(14)
C38 C39 Fe2 C35 -118.5(8)
C35 C39 Fe2 C48 -83.8(6)
C38 C39 Fe2 C48 157.8(5)
C35 C39 Fe2 C33 -169.4(5)
C38 C39 Fe2 C33 72.2(7)
C35 C39 Fe2 C34 -126.9(6)
C38 C39 Fe2 C34 114.7(5)
C35 C39 Fe2 C38 118.5(8)
C34 C48 Fe2 C36 -169.4(5)
C31 C48 Fe2 C36 71.0(5)
C34 C48 Fe2 C31 119.6(4)
C34 C48 Fe2 C37 151.0(11)
C31 C48 Fe2 C37 31.4(12)
C34 C48 Fe2 C32 80.6(3)
C31 C48 Fe2 C32 -39.0(3)
C34 C48 Fe2 C35 -126.8(4)
C31 C48 Fe2 C35 113.5(4)
C34 C48 Fe2 C39 -85.7(4)
C31 C48 Fe2 C39 154.7(4)
C34 C48 Fe2 C33 36.8(3)
C31 C48 Fe2 C33 -82.8(3)
C31 C48 Fe2 C34 -119.6(4)
C34 C48 Fe2 C38 -52.0(7)
C31 C48 Fe2 C38 -171.6(5)
C32 C33 Fe2 C36 -51.1(7)
C34 C33 Fe2 C36 -169.7(5)
C32 C33 Fe2 C31 38.1(3)
C34 C33 Fe2 C31 -80.5(3)
C32 C33 Fe2 C37 -83.2(4)
C34 C33 Fe2 C37 158.2(4)
C34 C33 Fe2 C32 -118.6(5)
C32 C33 Fe2 C35 170.0(9)
C34 C33 Fe2 C35 51.4(11)
C32 C33 Fe2 C39 -164.3(4)
C34 C33 Fe2 C39 77.1(5)
C32 C33 Fe2 C48 82.2(3)
C34 C33 Fe2 C48 -36.4(3)
C32 C33 Fe2 C34 118.6(5)
C32 C33 Fe2 C38 -124.8(4)
C34 C33 Fe2 C38 116.6(4)
C48 C34 Fe2 C36 37.9(13)
C33 C34 Fe2 C36 158.6(12)
C48 C34 Fe2 C31 -37.9(3)
C33 C34 Fe2 C31 82.8(3)
C48 C34 Fe2 C37 -165.4(6)
C33 C34 Fe2 C37 -44.7(7)
C48 C34 Fe2 C32 -82.7(3)
C33 C34 Fe2 C32 38.1(3)
C48 C34 Fe2 C35 74.7(5)
C33 C34 Fe2 C35 -164.6(4)
C48 C34 Fe2 C39 114.3(4)
C33 C34 Fe2 C39 -125.0(4)
C33 C34 Fe2 C48 120.7(5)
C48 C34 Fe2 C33 -120.7(5)
C48 C34 Fe2 C38 156.6(4)
C33 C34 Fe2 C38 -82.7(4)
C37 C38 Fe2 C36 -40.5(5)
C39 C38 Fe2 C36 82.1(6)
C37 C38 Fe2 C31 28.9(12)
C39 C38 Fe2 C31 151.5(8)
C39 C38 Fe2 C37 122.6(7)
C37 C38 Fe2 C32 67.8(6)
C39 C38 Fe2 C32 -169.6(5)
C37 C38 Fe2 C35 -85.6(6)
C39 C38 Fe2 C35 37.0(5)
C37 C38 Fe2 C39 -122.6(7)
C37 C38 Fe2 C48 -171.2(5)
C39 C38 Fe2 C48 -48.6(9)
C37 C38 Fe2 C33 109.7(5)
C39 C38 Fe2 C33 -127.7(5)
C37 C38 Fe2 C34 152.5(5)
C39 C38 Fe2 C34 -84.9(6)
C11 C10 O1 Co1 -179.7(3)
C4 C10 O1 Co1 -3.6(8)
S1 Co1 O1 C10 59.6(5)
S3 Co1 O1 C10 -117.4(5)
S2 Co1 O1 C10 -27.9(5)
S4 Co1 O1 C10 159.3(5)
B5 C1 S1 Co1 -133.7(3)
B4 C1 S1 Co1 151.1(3)
C2 C1 S1 Co1 6.3(3)
B6 C1 S1 Co1 -61.8(3)
B3 C1 S1 Co1 76.9(3)
O1 Co1 S1 C1 -96.21(18)
S3 Co1 S1 C1 81.13(15)
S2 Co1 S1 C1 -14.40(15)
S4 Co1 S1 C1 176.72(15)
B8 C2 S2 C3 -47.8(3)
B7 C2 S2 C3 -124.9(4)
B6 C2 S2 C3 158.0(3)
C1 C2 S2 C3 88.0(3)
B3 C2 S2 C3 20.9(3)
B8 C2 S2 Co1 -155.4(3)
B7 C2 S2 Co1 127.6(3)
B6 C2 S2 Co1 50.4(3)
C1 C2 S2 Co1 -19.5(3)
B3 C2 S2 Co1 -86.7(3)
C4 C3 S2 C2 -152.6(3)
C8 C3 S2 C2 -30.1(3)
C4 C3 S2 Co1 -47.8(3)
C8 C3 S2 Co1 74.6(3)
O1 Co1 S2 C2 139.82(16)
S1 Co1 S2 C2 19.53(14)
S3 Co1 S2 C2 -94.06(14)
S4 Co1 S2 C2 162.98(17)
O1 Co1 S2 C3 41.55(16)
S1 Co1 S2 C3 -78.73(14)
S3 Co1 S2 C3 167.67(14)
S4 Co1 S2 C3 64.71(19)
B14 C21 S3 Co1 126.9(3)
B15 C21 S3 Co1 -157.8(3)
C22 C21 S3 Co1 -11.5(3)
B13 C21 S3 Co1 56.0(3)
B16 C21 S3 Co1 -82.8(3)
O1 Co1 S3 C21 -56.57(18)
S1 Co1 S3 C21 126.29(15)
S2 Co1 S3 C21 -139.77(14)
S4 Co1 S3 C21 22.30(15)
B17 C22 S4 C23 45.0(3)
B13 C22 S4 C23 -160.2(3)
B18 C22 S4 C23 120.8(4)
C21 C22 S4 C23 -90.1(3)
B16 C22 S4 C23 -23.8(3)
B17 C22 S4 Co1 162.9(3)
B13 C22 S4 Co1 -42.4(3)
B18 C22 S4 Co1 -121.3(4)
C21 C22 S4 Co1 27.8(3)
B16 C22 S4 Co1 94.1(2)
C24 C23 S4 C22 155.4(3)
C28 C23 S4 C22 35.7(3)
C24 C23 S4 Co1 53.4(3)
C28 C23 S4 Co1 -66.2(3)
O1 Co1 S4 C22 98.35(16)
S1 Co1 S4 C22 -142.49(14)
S3 Co1 S4 C22 -28.51(14)
S2 Co1 S4 C22 75.14(19)
O1 Co1 S4 C23 -163.28(17)
S1 Co1 S4 C23 -44.12(15)
S3 Co1 S4 C23 69.85(15)
S2 Co1 S4 C23 173.51(17)
